data_7125939
loop_
_publ_author_name
'Dong, Yuyang'
'Clarke, Ryan M.'
'Zheng, Shao-Liang'
'Betley, Theodore A.'

_publ_section_title
;
 Synthesis and electronic structure studies of a Cr-imido redox series.
;
_journal_issue 21
_journal_name_full 'Chemical communications (Cambridge, England)'
_journal_page_first 3163
_journal_page_last 3166
_journal_paper_doi 10.1039/d0cc00108b
_journal_volume 56
_journal_year 2020
_chemical_formula_moiety 'C76 H74 Cl2 Cr2 F10 N4'
_chemical_formula_sum 'C76 H74 Cl2 Cr2 F10 N4'
_chemical_formula_weight 1408.29
_space_group_crystal_system triclinic
_space_group_IT_number 2
_space_group_name_Hall '-P 1'
_space_group_name_H-M_alt 'P -1'
_atom_sites_solution_hydrogens geom
_audit_creation_method SHELXL-2014/7
_audit_update_record
;
2019-11-20 deposited with the CCDC.	2020-02-06 downloaded from the CCDC.
;
_cell_angle_alpha 78.927(3)
_cell_angle_beta 87.544(3)
_cell_angle_gamma 81.311(3)
_cell_formula_units_Z 4
_cell_length_a 15.8112(15)
_cell_length_b 18.2465(18)
_cell_length_c 23.607(2)
_cell_measurement_reflns_used 10616
_cell_measurement_temperature 100(2)
_cell_measurement_theta_max 24.7
_cell_measurement_theta_min 2.30
_cell_volume 6606.4(11)
_computing_cell_refinement 'SAINT 8.35A (Bruker-AXS, 2015)'
_computing_data_collection 'APEX3 v2016.1.0 (Bruker-AXS, 2016)'
_computing_data_reduction 'SAINT 8.35A (Bruker-AXS, 2015)'
_computing_molecular_graphics 'Bruker SHELXTL (Sheldrick, 2015)'
_computing_publication_material 'Bruker SHELXTL (Sheldrick, 2015)'
_computing_structure_refinement 'SHELXL-2014/7 (Sheldrick, 2014)'
_computing_structure_solution 'SHELXT-2014 (Sheldrick, 2015)'
_diffrn_ambient_temperature 100(2)
_diffrn_measured_fraction_theta_full 0.991
_diffrn_measured_fraction_theta_max 0.991
_diffrn_measurement_device_type
;
Bruker D8 goniometer with CCD area detector
;
_diffrn_radiation_type MoK\a
_diffrn_radiation_wavelength 0.71073
_diffrn_reflns_av_R_equivalents 0.0875
_diffrn_reflns_av_unetI/netI 0.1307
_diffrn_reflns_Laue_measured_fraction_full 0.991
_diffrn_reflns_Laue_measured_fraction_max 0.991
_diffrn_reflns_limit_h_max 18
_diffrn_reflns_limit_h_min -18
_diffrn_reflns_limit_k_max 21
_diffrn_reflns_limit_k_min -21
_diffrn_reflns_limit_l_max 27
_diffrn_reflns_limit_l_min -28
_diffrn_reflns_number 62138
_diffrn_reflns_point_group_measured_fraction_full 0.991
_diffrn_reflns_point_group_measured_fraction_max 0.991
_diffrn_reflns_theta_full 25.091
_diffrn_reflns_theta_max 25.091
_diffrn_reflns_theta_min 2.274
_diffrn_source 'I/mS microfocus tube'
_exptl_absorpt_coefficient_mu 0.486
_exptl_absorpt_process_details SADBAS
_exptl_crystal_colour pink
_exptl_crystal_density_diffrn 1.416
_exptl_crystal_description plate
_exptl_crystal_F_000 2920
_exptl_crystal_size_max 0.25
_exptl_crystal_size_mid 0.18
_exptl_crystal_size_min 0.04
_refine_diff_density_max 0.655
_refine_diff_density_min -0.535
_refine_diff_density_rms 0.096
_refine_ls_extinction_method none
_refine_ls_goodness_of_fit_ref 1.031
_refine_ls_hydrogen_treatment constr
_refine_ls_matrix_type full
_refine_ls_number_parameters 1798
_refine_ls_number_reflns 23283
_refine_ls_number_restraints 522
_refine_ls_restrained_S_all 1.025
_refine_ls_R_factor_all 0.1592
_refine_ls_R_factor_gt 0.0664
_refine_ls_shift/su_max 0.001
_refine_ls_shift/su_mean 0.000
_refine_ls_structure_factor_coef Fsqd
_refine_ls_weighting_details 'w=1/[\s^2^(Fo^2^)+(0.0803P)^2^] where P=(Fo^2^+2Fc^2^)/3'
_refine_ls_weighting_scheme calc
_refine_ls_wR_factor_gt 0.1452
_refine_ls_wR_factor_ref 0.1872
_reflns_Friedel_coverage 0.000
_reflns_number_gt 11742
_reflns_number_total 23283
_reflns_threshold_expression 'I > 2\s(I)'
_cod_data_source_file d0cc00108b2.cif
_cod_data_source_block 1
_cod_depositor_comments 'Adding full bibliography for 7125939--7125944.cif.'
_cod_database_code 7125939
_shelx_shelxl_version_number 2014/7
_shelx_space_group_comment
;
The symmetry employed for this shelxl refinement is uniquely defined
by the following loop, which should always be used as a source of
symmetry information in preference to the above space-group names.
They are only intended as comments.
;

loop_
_space_group_symop_operation_xyz
'x, y, z'
'-x, -y, -z'

loop_
_atom_site_label
_atom_site_type_symbol
_atom_site_fract_x
_atom_site_fract_y
_atom_site_fract_z
_atom_site_U_iso_or_equiv
_atom_site_adp_type
_atom_site_occupancy
_atom_site_site_symmetry_order
_atom_site_calc_flag
_atom_site_refinement_flags_posn
_atom_site_refinement_flags_adp
_atom_site_refinement_flags_occupancy
_atom_site_disorder_assembly
_atom_site_disorder_group
Cr1 Cr 0.85430(5) -0.17507(4) 0.46369(3) 0.0166(2) Uani 1 1 d D . . . .
Cr2 Cr 0.97711(5) -0.19477(4) 0.33699(3) 0.01510(19) Uani 1 1 d D . . . .
Cl1 Cl 0.99625(7) -0.16293(7) 0.42866(5) 0.0253(3) Uani 1 1 d . . . . .
Cl2 Cl 0.8368(3) -0.2145(4) 0.37461(17) 0.0225(10) Uani 0.777(15) 1 d D . P A 1
Cl2A Cl 0.8551(8) -0.2425(9) 0.3854(5) 0.0225(10) Uani 0.223(15) 1 d D . P A 2
F1 F 0.62454(18) 0.08509(16) 0.51384(12) 0.0387(8) Uani 1 1 d . . . . .
F2 F 0.56042(19) 0.22052(17) 0.45191(14) 0.0501(9) Uani 1 1 d . . . . .
F3 F 0.5883(2) 0.25270(17) 0.33681(13) 0.0490(9) Uani 1 1 d . . . . .
F4 F 0.6874(2) 0.14953(16) 0.28354(12) 0.0416(8) Uani 1 1 d . . . . .
F5 F 0.75264(18) 0.01439(15) 0.34534(11) 0.0318(7) Uani 1 1 d . . . . .
F6 F 0.87763(19) 0.04804(16) 0.26078(11) 0.0403(8) Uani 1 1 d . . . . .
F7 F 0.8233(2) 0.18240(17) 0.19270(12) 0.0521(10) Uani 1 1 d . . . . .
F8 F 0.8523(2) 0.20161(16) 0.07722(12) 0.0422(8) Uani 1 1 d . . . . .
F9 F 0.93262(17) 0.08472(15) 0.03013(11) 0.0286(7) Uani 1 1 d . . . . .
F10 F 0.98531(16) -0.04924(14) 0.09711(10) 0.0241(7) Uani 1 1 d . . . . .
N1 N 0.8513(2) -0.1023(2) 0.51900(15) 0.0163(9) Uani 1 1 d . . . . .
N2 N 0.7269(2) -0.1672(2) 0.48049(15) 0.0175(9) Uani 1 1 d . . . . .
N3 N 0.9465(2) -0.2095(2) 0.25763(15) 0.0169(9) Uani 1 1 d . . . . .
N4 N 1.0714(2) -0.1408(2) 0.29427(14) 0.0135(9) Uani 1 1 d . . . . .
C1 C 0.9050(3) -0.0859(3) 0.55582(19) 0.0162(11) Uani 1 1 d . . . . .
C2 C 0.8933(3) -0.0073(3) 0.5555(2) 0.0223(12) Uani 1 1 d . . . . .
H2 H 0.9232 0.0179 0.5782 0.027 Uiso 1 1 calc R U . . .
C3 C 0.8311(3) 0.0252(3) 0.5166(2) 0.0205(12) Uani 1 1 d . . . . .
H3 H 0.8107 0.0776 0.5060 0.025 Uiso 1 1 calc R U . . .
C4 C 0.8026(3) -0.0339(3) 0.49495(19) 0.0183(11) Uani 1 1 d . . . . .
C5 C 0.7301(3) -0.0308(3) 0.46232(19) 0.0188(11) Uani 1 1 d . . . . .
C6 C 0.6891(3) -0.0937(3) 0.45798(19) 0.0197(12) Uani 1 1 d . . . . .
C7 C 0.6046(3) -0.0952(3) 0.4418(2) 0.0260(13) Uani 1 1 d . . . . .
H7 H 0.5650 -0.0535 0.4242 0.031 Uiso 1 1 calc R U . . .
C8 C 0.5911(3) -0.1688(3) 0.4566(2) 0.0308(14) Uani 1 1 d . . . . .
H8 H 0.5395 -0.1874 0.4516 0.037 Uiso 1 1 calc R U . . .
C9 C 0.6677(3) -0.2125(3) 0.4807(2) 0.0240(12) Uani 1 1 d D . . . .
C10 C 0.9662(3) -0.1466(3) 0.59275(19) 0.0180(11) Uani 1 1 d . . . . .
C11 C 1.0587(3) -0.1421(3) 0.57191(19) 0.0232(12) Uani 1 1 d . . . . .
H11A H 1.0735 -0.0919 0.5741 0.028 Uiso 1 1 calc R U . . .
H11B H 1.0646 -0.1485 0.5311 0.028 Uiso 1 1 calc R U . . .
C12 C 0.9456(3) -0.2264(3) 0.5915(2) 0.0261(13) Uani 1 1 d . . . . .
H12A H 0.8862 -0.2302 0.6055 0.031 Uiso 1 1 calc R U . . .
H12B H 0.9499 -0.2351 0.5512 0.031 Uiso 1 1 calc R U . . .
C13 C 0.9588(3) -0.1346(3) 0.6560(2) 0.0283(13) Uani 1 1 d . . . . .
H13A H 0.9721 -0.0838 0.6579 0.034 Uiso 1 1 calc R U . . .
H13B H 0.8996 -0.1378 0.6706 0.034 Uiso 1 1 calc R U . . .
C14 C 1.0215(3) -0.1952(3) 0.6939(2) 0.0341(14) Uani 1 1 d . . . . .
H14 H 1.0164 -0.1868 0.7346 0.041 Uiso 1 1 calc R U . . .
C15 C 1.1125(3) -0.1903(3) 0.6722(2) 0.0333(14) Uani 1 1 d . . . . .
H15A H 1.1527 -0.2285 0.6972 0.040 Uiso 1 1 calc R U . . .
H15B H 1.1271 -0.1397 0.6734 0.040 Uiso 1 1 calc R U . . .
C16 C 1.1208(3) -0.2044(3) 0.6096(2) 0.0262(13) Uani 1 1 d . . . . .
H16 H 1.1808 -0.2015 0.5952 0.031 Uiso 1 1 calc R U . . .
C17 C 1.0981(3) -0.2818(3) 0.6071(2) 0.0326(14) Uani 1 1 d . . . . .
H17A H 1.1033 -0.2902 0.5668 0.039 Uiso 1 1 calc R U . . .
H17B H 1.1382 -0.3214 0.6310 0.039 Uiso 1 1 calc R U . . .
C18 C 1.0073(3) -0.2867(3) 0.6292(2) 0.0322(14) Uani 1 1 d . . . . .
H18 H 0.9927 -0.3378 0.6276 0.039 Uiso 1 1 calc R U . . .
C19 C 0.9983(3) -0.2737(3) 0.6918(2) 0.0369(15) Uani 1 1 d . . . . .
H19A H 1.0370 -0.3131 0.7170 0.044 Uiso 1 1 calc R U . . .
H19B H 0.9388 -0.2767 0.7059 0.044 Uiso 1 1 calc R U . . .
C20 C 0.6791(8) -0.2935(4) 0.5109(6) 0.021(2) Uani 0.723(4) 1 d D . P B 1
C21 C 0.7681(4) -0.3325(3) 0.4944(3) 0.0244(16) Uani 0.723(4) 1 d D . P B 1
H21A H 0.7711 -0.3318 0.4523 0.029 Uiso 0.723(4) 1 calc R U P B 1
H21B H 0.8131 -0.3048 0.5040 0.029 Uiso 0.723(4) 1 calc R U P B 1
C22 C 0.6112(4) -0.3350(3) 0.4946(3) 0.0190(15) Uani 0.723(4) 1 d D . P B 1
H22A H 0.6135 -0.3334 0.4524 0.023 Uiso 0.723(4) 1 calc R U P B 1
H22B H 0.5540 -0.3102 0.5048 0.023 Uiso 0.723(4) 1 calc R U P B 1
C23 C 0.6758(4) -0.2943(3) 0.5760(3) 0.0224(15) Uani 0.723(4) 1 d D . P B 1
H23A H 0.6192 -0.2692 0.5871 0.027 Uiso 0.723(4) 1 calc R U P B 1
H23B H 0.7203 -0.2665 0.5862 0.027 Uiso 0.723(4) 1 calc R U P B 1
C24 C 0.6911(5) -0.3767(4) 0.6086(3) 0.0279(18) Uani 0.723(4) 1 d D . P B 1
H24 H 0.6885 -0.3782 0.6512 0.034 Uiso 0.723(4) 1 calc R U P B 1
C25 C 0.7789(5) -0.4150(5) 0.5913(3) 0.034(2) Uani 0.723(4) 1 d D . P B 1
H25A H 0.8241 -0.3880 0.6017 0.040 Uiso 0.723(4) 1 calc R U P B 1
H25B H 0.7892 -0.4677 0.6127 0.040 Uiso 0.723(4) 1 calc R U P B 1
C26 C 0.7834(5) -0.4145(4) 0.5275(4) 0.030(2) Uani 0.723(4) 1 d D . P B 1
H26 H 0.8410 -0.4396 0.5169 0.037 Uiso 0.723(4) 1 calc R U P B 1
C27 C 0.7140(5) -0.4561(4) 0.5109(3) 0.0260(19) Uani 0.723(4) 1 d D . P B 1
H27A H 0.7231 -0.5093 0.5314 0.031 Uiso 0.723(4) 1 calc R U P B 1
H27B H 0.7173 -0.4558 0.4689 0.031 Uiso 0.723(4) 1 calc R U P B 1
C28 C 0.6256(4) -0.4178(4) 0.5268(3) 0.0203(17) Uani 0.723(4) 1 d D . P B 1
H28 H 0.5802 -0.4453 0.5163 0.024 Uiso 0.723(4) 1 calc R U P B 1
C29 C 0.6218(5) -0.4183(5) 0.5915(4) 0.030(2) Uani 0.723(4) 1 d D . P B 1
H29A H 0.6300 -0.4711 0.6129 0.036 Uiso 0.723(4) 1 calc R U P B 1
H29B H 0.5648 -0.3937 0.6022 0.036 Uiso 0.723(4) 1 calc R U P B 1
C20A C 0.697(2) -0.2986(9) 0.5051(14) 0.021(2) Uani 0.277(4) 1 d D . P B 2
C21A C 0.6281(10) -0.3284(9) 0.5524(7) 0.0244(16) Uani 0.277(4) 1 d D . P B 2
H21C H 0.6239 -0.2973 0.5827 0.029 Uiso 0.277(4) 1 calc R U P B 2
H21D H 0.5716 -0.3190 0.5336 0.029 Uiso 0.277(4) 1 calc R U P B 2
C22A C 0.7838(9) -0.3242(8) 0.5370(7) 0.0190(15) Uani 0.277(4) 1 d D . P B 2
H22C H 0.8305 -0.3125 0.5089 0.023 Uiso 0.277(4) 1 calc R U P B 2
H22D H 0.7853 -0.2936 0.5672 0.023 Uiso 0.277(4) 1 calc R U P B 2
C23A C 0.6995(11) -0.3543(8) 0.4614(6) 0.0224(15) Uani 0.277(4) 1 d D . P B 2
H23C H 0.6438 -0.3450 0.4417 0.027 Uiso 0.277(4) 1 calc R U P B 2
H23D H 0.7441 -0.3429 0.4316 0.027 Uiso 0.277(4) 1 calc R U P B 2
C24A C 0.7180(13) -0.4380(11) 0.4894(8) 0.0279(18) Uani 0.277(4) 1 d D . P B 2
H24A H 0.7184 -0.4692 0.4589 0.034 Uiso 0.277(4) 1 calc R U P B 2
C25A C 0.6488(13) -0.4589(12) 0.5349(8) 0.034(2) Uani 0.277(4) 1 d D . P B 2
H25C H 0.5925 -0.4498 0.5160 0.040 Uiso 0.277(4) 1 calc R U P B 2
H25D H 0.6613 -0.5134 0.5518 0.040 Uiso 0.277(4) 1 calc R U P B 2
C26A C 0.6446(13) -0.4135(13) 0.5827(10) 0.030(2) Uani 0.277(4) 1 d D . P B 2
H26A H 0.5989 -0.4265 0.6119 0.037 Uiso 0.277(4) 1 calc R U P B 2
C27A C 0.7339(12) -0.4273(11) 0.6104(7) 0.0260(19) Uani 0.277(4) 1 d D . P B 2
H27C H 0.7334 -0.3958 0.6402 0.031 Uiso 0.277(4) 1 calc R U P B 2
H27D H 0.7471 -0.4808 0.6295 0.031 Uiso 0.277(4) 1 calc R U P B 2
C28A C 0.8028(12) -0.4083(10) 0.5656(8) 0.0203(17) Uani 0.277(4) 1 d D . P B 2
H28A H 0.8597 -0.4182 0.5847 0.024 Uiso 0.277(4) 1 calc R U P B 2
C29A C 0.8057(11) -0.4551(12) 0.5184(8) 0.030(2) Uani 0.277(4) 1 d D . P B 2
H29C H 0.8186 -0.5095 0.5353 0.036 Uiso 0.277(4) 1 calc R U P B 2
H29D H 0.8510 -0.4419 0.4896 0.036 Uiso 0.277(4) 1 calc R U P B 2
C30 C 0.6894(3) 0.0440(3) 0.4315(2) 0.0206(12) Uani 1 1 d . . . . .
C31 C 0.6410(3) 0.0995(3) 0.4561(2) 0.0312(13) Uani 1 1 d . . . . .
C32 C 0.6075(3) 0.1687(3) 0.4254(2) 0.0331(14) Uani 1 1 d . . . . .
C33 C 0.6227(3) 0.1849(3) 0.3672(2) 0.0331(14) Uani 1 1 d . . . . .
C34 C 0.6718(3) 0.1326(3) 0.3405(2) 0.0291(13) Uani 1 1 d . . . . .
C35 C 0.7044(3) 0.0645(3) 0.3719(2) 0.0226(12) Uani 1 1 d . . . . .
C36 C 0.9047(3) -0.2593(3) 0.23969(19) 0.0183(11) Uani 1 1 d . . . . .
C37 C 0.8530(3) -0.2224(3) 0.1916(2) 0.0240(12) Uani 1 1 d . . . . .
H37 H 0.8178 -0.2453 0.1707 0.029 Uiso 1 1 calc R U . . .
C38 C 0.8634(3) -0.1486(3) 0.1813(2) 0.0216(12) Uani 1 1 d . . . . .
H38 H 0.8355 -0.1100 0.1525 0.026 Uiso 1 1 calc R U . . .
C39 C 0.9229(3) -0.1397(2) 0.22117(18) 0.0147(11) Uani 1 1 d . . . . .
C40 C 0.9652(3) -0.0776(3) 0.22163(18) 0.0165(11) Uani 1 1 d . . . . .
C41 C 1.0375(3) -0.0772(2) 0.25392(18) 0.0149(11) Uani 1 1 d . . . . .
C42 C 1.0980(3) -0.0264(3) 0.24477(19) 0.0195(12) Uani 1 1 d . . . . .
H42 H 1.0912 0.0220 0.2204 0.023 Uiso 1 1 calc R U . . .
C43 C 1.1680(3) -0.0590(3) 0.27715(19) 0.0207(12) Uani 1 1 d . . . . .
H43 H 1.2190 -0.0379 0.2791 0.025 Uiso 1 1 calc R U . . .
C44 C 1.1503(3) -0.1307(3) 0.30761(18) 0.0170(11) Uani 1 1 d . . . . .
C45 C 0.9164(3) -0.3421(3) 0.2659(2) 0.0211(12) Uani 1 1 d . . . . .
C46 C 0.8311(3) -0.3660(3) 0.2905(2) 0.0304(13) Uani 1 1 d . . . . .
H46A H 0.8104 -0.3379 0.3215 0.037 Uiso 1 1 calc R U . . .
H46B H 0.7878 -0.3533 0.2597 0.037 Uiso 1 1 calc R U . . .
C47 C 0.9834(3) -0.3629(3) 0.3138(2) 0.0243(12) Uani 1 1 d . . . . .
H47A H 0.9650 -0.3345 0.3451 0.029 Uiso 1 1 calc R U . . .
H47B H 1.0388 -0.3486 0.2980 0.029 Uiso 1 1 calc R U . . .
C48 C 0.9480(3) -0.3875(3) 0.2182(2) 0.0302(13) Uani 1 1 d . . . . .
H48A H 0.9061 -0.3751 0.1866 0.036 Uiso 1 1 calc R U . . .
H48B H 1.0033 -0.3730 0.2021 0.036 Uiso 1 1 calc R U . . .
C49 C 0.9595(4) -0.4726(3) 0.2421(2) 0.0396(15) Uani 1 1 d . . . . .
H49 H 0.9798 -0.5012 0.2108 0.048 Uiso 1 1 calc R U . . .
C50 C 0.8725(4) -0.4939(3) 0.2667(3) 0.0483(17) Uani 1 1 d . . . . .
H50A H 0.8299 -0.4819 0.2355 0.058 Uiso 1 1 calc R U . . .
H50B H 0.8786 -0.5488 0.2823 0.058 Uiso 1 1 calc R U . . .
C51 C 0.8418(4) -0.4503(3) 0.3145(2) 0.0381(15) Uani 1 1 d . . . . .
H51 H 0.7856 -0.4646 0.3303 0.046 Uiso 1 1 calc R U . . .
C52 C 0.9076(4) -0.4697(3) 0.3632(2) 0.0461(17) Uani 1 1 d . . . . .
H52A H 0.9139 -0.5244 0.3796 0.055 Uiso 1 1 calc R U . . .
H52B H 0.8879 -0.4416 0.3944 0.055 Uiso 1 1 calc R U . . .
C53 C 0.9944(4) -0.4483(3) 0.3385(2) 0.0352(14) Uani 1 1 d . . . . .
H53 H 1.0378 -0.4610 0.3697 0.042 Uiso 1 1 calc R U . . .
C54 C 1.0244(4) -0.4904(3) 0.2902(2) 0.0405(15) Uani 1 1 d . . . . .
H54A H 1.0330 -0.5454 0.3057 0.049 Uiso 1 1 calc R U . . .
H54B H 1.0799 -0.4761 0.2746 0.049 Uiso 1 1 calc R U . . .
C55 C 1.2102(3) -0.1904(2) 0.34456(19) 0.0151(11) Uani 1 1 d . . . . .
C56 C 1.2254(3) -0.1688(3) 0.40317(18) 0.0176(11) Uani 1 1 d . . . . .
H56A H 1.2495 -0.1208 0.3965 0.021 Uiso 1 1 calc R U . . .
H56B H 1.1702 -0.1613 0.4242 0.021 Uiso 1 1 calc R U . . .
C57 C 1.2978(3) -0.2011(3) 0.31380(19) 0.0203(12) Uani 1 1 d . . . . .
H57A H 1.3217 -0.1530 0.3070 0.024 Uiso 1 1 calc R U . . .
H57B H 1.2902 -0.2144 0.2758 0.024 Uiso 1 1 calc R U . . .
C58 C 1.1765(3) -0.2666(2) 0.35627(19) 0.0173(11) Uani 1 1 d . . . . .
H58A H 1.1210 -0.2614 0.3772 0.021 Uiso 1 1 calc R U . . .
H58B H 1.1667 -0.2811 0.3190 0.021 Uiso 1 1 calc R U . . .
C59 C 1.2387(3) -0.3283(3) 0.39162(19) 0.0211(12) Uani 1 1 d . . . . .
H59 H 1.2146 -0.3769 0.3982 0.025 Uiso 1 1 calc R U . . .
C60 C 1.2507(3) -0.3060(3) 0.45027(19) 0.0243(12) Uani 1 1 d . . . . .
H60A H 1.1951 -0.3004 0.4711 0.029 Uiso 1 1 calc R U . . .
H60B H 1.2905 -0.3459 0.4743 0.029 Uiso 1 1 calc R U . . .
C61 C 1.2871(3) -0.2309(3) 0.43950(19) 0.0216(12) Uani 1 1 d . . . . .
H61 H 1.2955 -0.2164 0.4774 0.026 Uiso 1 1 calc R U . . .
C62 C 1.3731(3) -0.2406(3) 0.4080(2) 0.0265(13) Uani 1 1 d . . . . .
H62A H 1.4136 -0.2800 0.4319 0.032 Uiso 1 1 calc R U . . .
H62B H 1.3973 -0.1926 0.4015 0.032 Uiso 1 1 calc R U . . .
C63 C 1.3609(3) -0.2635(3) 0.3497(2) 0.0260(13) Uani 1 1 d . . . . .
H63 H 1.4171 -0.2692 0.3287 0.031 Uiso 1 1 calc R U . . .
C64 C 1.3246(3) -0.3378(3) 0.3601(2) 0.0264(13) Uani 1 1 d . . . . .
H64A H 1.3171 -0.3529 0.3227 0.032 Uiso 1 1 calc R U . . .
H64B H 1.3648 -0.3779 0.3835 0.032 Uiso 1 1 calc R U . . .
C65 C 0.9338(3) -0.0054(3) 0.1821(2) 0.0180(11) Uani 1 1 d . . . . .
C66 C 0.9454(3) 0.0073(3) 0.1221(2) 0.0182(11) Uani 1 1 d . . . . .
C67 C 0.9185(3) 0.0748(3) 0.0872(2) 0.0204(12) Uani 1 1 d . . . . .
C68 C 0.8779(3) 0.1342(3) 0.1107(2) 0.0308(13) Uani 1 1 d . . . . .
C69 C 0.8639(3) 0.1250(3) 0.1698(2) 0.0315(14) Uani 1 1 d . . . . .
C70 C 0.8918(3) 0.0564(3) 0.2034(2) 0.0264(13) Uani 1 1 d . . . . .
Cr3 Cr 0.64049(4) 0.68094(4) 0.03849(3) 0.0151(2) Uani 1 1 d . . . . .
Cr4 Cr 0.51742(5) 0.70251(4) 0.16540(3) 0.01483(19) Uani 1 1 d . . . . .
Cl3 Cl 0.50478(7) 0.65426(7) 0.07872(5) 0.0249(3) Uani 1 1 d . . . . .
Cl4 Cl 0.64285(8) 0.74510(7) 0.11807(5) 0.0265(3) Uani 1 1 d . . . . .
F16 F 0.64565(18) 0.47517(16) 0.23954(11) 0.0347(8) Uani 1 1 d . . . . .
F17 F 0.71952(18) 0.34589(16) 0.30469(12) 0.0390(8) Uani 1 1 d . . . . .
F18 F 0.68897(18) 0.31734(15) 0.41979(12) 0.0371(8) Uani 1 1 d . . . . .
F19 F 0.58389(17) 0.42053(14) 0.46990(11) 0.0283(7) Uani 1 1 d . . . . .
F20 F 0.51124(16) 0.55041(14) 0.40522(10) 0.0214(6) Uani 1 1 d . . . . .
N5 N 0.7673(2) 0.6840(2) 0.02191(15) 0.0159(9) Uani 1 1 d . . . . .
N6 N 0.6530(2) 0.6048(2) -0.01442(15) 0.0171(9) Uani 1 1 d . . . . .
N7 N 0.4278(2) 0.6434(2) 0.20835(15) 0.0146(9) Uani 1 1 d . . . . .
N8 N 0.5456(2) 0.7205(2) 0.24483(15) 0.0147(9) Uani 1 1 d . . . . .
C02G C 0.5595(3) 0.8572(3) 0.2401(2) 0.0203(12) Uani 1 1 d . . . . .
C03V C 0.4783(3) 0.9578(3) 0.1660(2) 0.0316(14) Uani 1 1 d . . . . .
H03V H 0.4367 0.9673 0.1337 0.038 Uiso 1 1 calc R U . . .
C03Y C 0.4939(3) 0.8733(2) 0.1910(2) 0.0232(12) Uani 1 1 d . . . . .
H03A H 0.5159 0.8451 0.1602 0.028 Uiso 1 1 calc R U . . .
H03B H 0.4394 0.8561 0.2061 0.028 Uiso 1 1 calc R U . . .
C04A C 0.5219(3) 0.9012(3) 0.2870(2) 0.0304(13) Uani 1 1 d . . . . .
H04A H 0.4680 0.8833 0.3025 0.036 Uiso 1 1 calc R U . . .
H04B H 0.5627 0.8922 0.3191 0.036 Uiso 1 1 calc R U . . .
C04B C 0.5044(4) 0.9856(3) 0.2620(2) 0.0381(15) Uani 1 1 d . . . . .
H04C H 0.4808 1.0135 0.2930 0.046 Uiso 1 1 calc R U . . .
C04C C 0.5615(4) 0.9845(3) 0.1428(2) 0.0400(16) Uani 1 1 d . . . . .
H04D H 0.5851 0.9567 0.1121 0.048 Uiso 1 1 calc R U . . .
H04E H 0.5508 1.0389 0.1257 0.048 Uiso 1 1 calc R U . . .
C04H C 0.6254(4) 0.9713(3) 0.1906(3) 0.0429(16) Uani 1 1 d . . . . .
H04H H 0.6799 0.9896 0.1752 0.051 Uiso 1 1 calc R U . . .
C04J C 0.5892(4) 1.0126(3) 0.2387(3) 0.0512(18) Uani 1 1 d . . . . .
H04F H 0.5791 1.0677 0.2236 0.061 Uiso 1 1 calc R U . . .
H04G H 0.6308 1.0028 0.2703 0.061 Uiso 1 1 calc R U . . .
C041 C 0.4407(4) 1.0014(3) 0.2128(2) 0.0377(15) Uani 1 1 d . . . . .
H04I H 0.4303 1.0562 0.1968 0.045 Uiso 1 1 calc R U . . .
H04J H 0.3855 0.9851 0.2273 0.045 Uiso 1 1 calc R U . . .
C042 C 0.6429(3) 0.8854(3) 0.2158(2) 0.0331(14) Uani 1 1 d . . . . .
H04K H 0.6666 0.8577 0.1851 0.040 Uiso 1 1 calc R U . . .
H04L H 0.6856 0.8757 0.2468 0.040 Uiso 1 1 calc R U . . .
C71 C 0.3532(3) 0.6261(2) 0.19274(18) 0.0131(11) Uani 1 1 d . . . . .
C72 C 0.3452(3) 0.5505(3) 0.21986(19) 0.0204(12) Uani 1 1 d . . . . .
H72 H 0.2991 0.5241 0.2157 0.024 Uiso 1 1 calc R U . . .
C73 C 0.4161(3) 0.5228(3) 0.25307(19) 0.0188(11) Uani 1 1 d . . . . .
H73 H 0.4290 0.4736 0.2756 0.023 Uiso 1 1 calc R U . . .
C74 C 0.4664(3) 0.5815(2) 0.24748(19) 0.0153(11) Uani 1 1 d . . . . .
C75 C 0.5362(3) 0.5872(3) 0.28081(19) 0.0165(11) Uani 1 1 d . . . . .
C76 C 0.5707(3) 0.6526(3) 0.28279(19) 0.0163(11) Uani 1 1 d . . . . .
C77 C 0.6218(3) 0.6662(3) 0.3262(2) 0.0242(12) Uani 1 1 d . . . . .
H77 H 0.6497 0.6295 0.3562 0.029 Uiso 1 1 calc R U . . .
C78 C 0.6235(3) 0.7420(3) 0.3167(2) 0.0267(13) Uani 1 1 d . . . . .
H78 H 0.6509 0.7683 0.3399 0.032 Uiso 1 1 calc R U . . .
C79 C 0.5770(3) 0.7743(3) 0.2658(2) 0.0192(11) Uani 1 1 d . . . . .
C80 C 0.2885(3) 0.6837(2) 0.15659(19) 0.0160(11) Uani 1 1 d . . . . .
C81 C 0.2719(3) 0.6609(3) 0.09890(19) 0.0199(11) Uani 1 1 d . . . . .
H81A H 0.3257 0.6568 0.0759 0.024 Uiso 1 1 calc R U . . .
H81B H 0.2519 0.6110 0.1065 0.024 Uiso 1 1 calc R U . . .
C82 C 0.3169(3) 0.7619(2) 0.14372(19) 0.0161(11) Uani 1 1 d . . . . .
H82A H 0.3278 0.7772 0.1804 0.019 Uiso 1 1 calc R U . . .
H82B H 0.3709 0.7597 0.1209 0.019 Uiso 1 1 calc R U . . .
C83 C 0.2030(3) 0.6884(3) 0.19071(19) 0.0207(12) Uani 1 1 d . . . . .
H83A H 0.1831 0.6385 0.1981 0.025 Uiso 1 1 calc R U . . .
H83B H 0.2118 0.7020 0.2285 0.025 Uiso 1 1 calc R U . . .
C84 C 0.1344(3) 0.7480(3) 0.1569(2) 0.0244(12) Uani 1 1 d . . . . .
H84 H 0.0797 0.7512 0.1797 0.029 Uiso 1 1 calc R U . . .
C85 C 0.1202(3) 0.7248(3) 0.0993(2) 0.0291(13) Uani 1 1 d . . . . .
H85A H 0.0994 0.6752 0.1066 0.035 Uiso 1 1 calc R U . . .
H85B H 0.0763 0.7624 0.0769 0.035 Uiso 1 1 calc R U . . .
C86 C 0.2042(3) 0.7198(3) 0.0649(2) 0.0215(12) Uani 1 1 d . . . . .
H86 H 0.1946 0.7047 0.0275 0.026 Uiso 1 1 calc R U . . .
C87 C 0.2350(3) 0.7971(3) 0.05275(19) 0.0233(12) Uani 1 1 d . . . . .
H87A H 0.2892 0.7945 0.0301 0.028 Uiso 1 1 calc R U . . .
H87B H 0.1917 0.8351 0.0301 0.028 Uiso 1 1 calc R U . . .
C88 C 0.2489(3) 0.8198(3) 0.11041(19) 0.0195(11) Uani 1 1 d . . . . .
H88 H 0.2690 0.8702 0.1028 0.023 Uiso 1 1 calc R U . . .
C89 C 0.1667(3) 0.8247(3) 0.1451(2) 0.0239(12) Uani 1 1 d . . . . .
H89A H 0.1230 0.8635 0.1236 0.029 Uiso 1 1 calc R U . . .
H89B H 0.1765 0.8397 0.1822 0.029 Uiso 1 1 calc R U . . .
C90 C 0.5744(3) 0.5161(3) 0.31955(19) 0.0165(11) Uani 1 1 d . . . . .
C91 C 0.5622(3) 0.5003(3) 0.3790(2) 0.0165(11) Uani 1 1 d . . . . .
C92 C 0.5984(3) 0.4348(3) 0.41277(19) 0.0191(11) Uani 1 1 d . . . . .
C93 C 0.6525(3) 0.3826(3) 0.3874(2) 0.0244(12) Uani 1 1 d . . . . .
C94 C 0.6669(3) 0.3961(3) 0.3291(2) 0.0243(12) Uani 1 1 d . . . . .
C95 C 0.6290(3) 0.4619(3) 0.2961(2) 0.0223(12) Uani 1 1 d . . . . .
C96 C 0.8171(3) 0.7366(3) 0.02564(19) 0.0190(11) Uani 1 1 d . . . . .
C97 C 0.8932(3) 0.7005(3) 0.0552(2) 0.0251(12) Uani 1 1 d . . . . .
H97 H 0.9384 0.7248 0.0646 0.030 Uiso 1 1 calc R U . . .
C98 C 0.8898(3) 0.6241(3) 0.0680(2) 0.0258(13) Uani 1 1 d . . . . .
H98 H 0.9320 0.5860 0.0875 0.031 Uiso 1 1 calc R U . . .
C99 C 0.8115(3) 0.6133(3) 0.04645(19) 0.0186(11) Uani 1 1 d . . . . .
C100 C 0.7831(3) 0.5465(3) 0.03981(19) 0.0227(12) Uani 1 1 d D . . . .
C101 C 0.7131(3) 0.5414(3) 0.00736(19) 0.0196(12) Uani 1 1 d . . . . .
C102 C 0.6966(3) 0.4800(3) -0.0162(2) 0.0276(13) Uani 1 1 d . . . . .
H102 H 0.7258 0.4298 -0.0075 0.033 Uiso 1 1 calc R U . . .
C103 C 0.6308(3) 0.5056(3) -0.0541(2) 0.0277(13) Uani 1 1 d . . . . .
H103 H 0.6071 0.4769 -0.0773 0.033 Uiso 1 1 calc R U . . .
C104 C 0.6043(3) 0.5831(3) -0.0523(2) 0.0228(12) Uani 1 1 d . . . . .
C105 C 0.7955(3) 0.8176(3) -0.00315(19) 0.0182(11) Uani 1 1 d . . . . .
C106 C 0.7938(3) 0.8714(3) 0.0399(2) 0.0270(13) Uani 1 1 d . . . . .
H10A H 0.7495 0.8607 0.0700 0.032 Uiso 1 1 calc R U . . .
H10B H 0.8499 0.8630 0.0591 0.032 Uiso 1 1 calc R U . . .
C107 C 0.7086(3) 0.8327(3) -0.0334(2) 0.0213(12) Uani 1 1 d . . . . .
H10C H 0.7094 0.7991 -0.0619 0.026 Uiso 1 1 calc R U . . .
H10D H 0.6628 0.8212 -0.0046 0.026 Uiso 1 1 calc R U . . .
C108 C 0.8646(3) 0.8363(3) -0.05008(19) 0.0224(12) Uani 1 1 d . . . . .
H10E H 0.9216 0.8267 -0.0320 0.027 Uiso 1 1 calc R U . . .
H10F H 0.8656 0.8031 -0.0788 0.027 Uiso 1 1 calc R U . . .
C109 C 0.8460(3) 0.9188(3) -0.0804(2) 0.0255(13) Uani 1 1 d . . . . .
H109 H 0.8915 0.9299 -0.1102 0.031 Uiso 1 1 calc R U . . .
C110 C 0.8447(3) 0.9701(3) -0.0365(2) 0.0292(13) Uani 1 1 d . . . . .
H11C H 0.8336 1.0236 -0.0563 0.035 Uiso 1 1 calc R U . . .
H11D H 0.9009 0.9615 -0.0176 0.035 Uiso 1 1 calc R U . . .
C111 C 0.7745(3) 0.9535(3) 0.0088(2) 0.0287(13) Uani 1 1 d . . . . .
H111 H 0.7736 0.9875 0.0374 0.034 Uiso 1 1 calc R U . . .
C112 C 0.6874(3) 0.9669(3) -0.0197(2) 0.0320(14) Uani 1 1 d . . . . .
H11E H 0.6740 1.0203 -0.0392 0.038 Uiso 1 1 calc R U . . .
H11F H 0.6424 0.9559 0.0099 0.038 Uiso 1 1 calc R U . . .
C113 C 0.6898(3) 0.9148(3) -0.0640(2) 0.0256(13) Uani 1 1 d . . . . .
H113 H 0.6329 0.9235 -0.0831 0.031 Uiso 1 1 calc R U . . .
C114 C 0.7589(3) 0.9316(3) -0.1098(2) 0.0277(13) Uani 1 1 d . . . . .
H11G H 0.7463 0.9845 -0.1304 0.033 Uiso 1 1 calc R U . . .
H11H H 0.7601 0.8981 -0.1382 0.033 Uiso 1 1 calc R U . . .
C115 C 0.5353(3) 0.6356(3) -0.08738(19) 0.0188(11) Uani 1 1 d . . . . .
C116 C 0.4474(3) 0.6138(3) -0.0666(2) 0.0387(15) Uani 1 1 d . . . . .
H11I H 0.4457 0.5606 -0.0694 0.046 Uiso 1 1 calc R U . . .
H11J H 0.4378 0.6187 -0.0257 0.046 Uiso 1 1 calc R U . . .
C117 C 0.5483(4) 0.6279(3) -0.1511(2) 0.0378(15) Uani 1 1 d . . . . .
H11K H 0.6045 0.6422 -0.1653 0.045 Uiso 1 1 calc R U . . .
H11L H 0.5479 0.5747 -0.1547 0.045 Uiso 1 1 calc R U . . .
C118 C 0.5357(3) 0.7177(3) -0.0837(2) 0.0304(13) Uani 1 1 d . . . . .
H11M H 0.5919 0.7326 -0.0973 0.036 Uiso 1 1 calc R U . . .
H11N H 0.5273 0.7240 -0.0430 0.036 Uiso 1 1 calc R U . . .
C119 C 0.4648(4) 0.7686(3) -0.1205(2) 0.0419(16) Uani 1 1 d . . . . .
H119 H 0.4660 0.8223 -0.1175 0.050 Uiso 1 1 calc R U . . .
C120 C 0.3784(4) 0.7466(4) -0.0992(3) 0.0559(19) Uani 1 1 d . . . . .
H12C H 0.3688 0.7526 -0.0585 0.067 Uiso 1 1 calc R U . . .
H12D H 0.3322 0.7797 -0.1227 0.067 Uiso 1 1 calc R U . . .
C121 C 0.3768(4) 0.6653(4) -0.1038(3) 0.0558(19) Uani 1 1 d . . . . .
H121 H 0.3200 0.6507 -0.0899 0.067 Uiso 1 1 calc R U . . .
C122 C 0.3905(4) 0.6568(4) -0.1662(3) 0.0555(19) Uani 1 1 d . . . . .
H12E H 0.3444 0.6895 -0.1901 0.067 Uiso 1 1 calc R U . . .
H12F H 0.3886 0.6038 -0.1696 0.067 Uiso 1 1 calc R U . . .
C123 C 0.4769(4) 0.6790(3) -0.1875(2) 0.0434(16) Uani 1 1 d . . . . .
H123 H 0.4858 0.6737 -0.2288 0.052 Uiso 1 1 calc R U . . .
C124 C 0.4787(4) 0.7603(3) -0.1824(2) 0.0406(15) Uani 1 1 d . . . . .
H12G H 0.5347 0.7752 -0.1965 0.049 Uiso 1 1 calc R U . . .
H12H H 0.4334 0.7937 -0.2065 0.049 Uiso 1 1 calc R U . . .
C125 C 0.8311(8) 0.4714(5) 0.0674(5) 0.024(2) Uani 0.441(12) 1 d DG U P C 1
C126 C 0.8855(8) 0.4239(6) 0.0378(3) 0.029(2) Uani 0.441(12) 1 d DG U P C 1
C127 C 0.9257(8) 0.3549(6) 0.0672(4) 0.038(2) Uani 0.441(12) 1 d DG U P C 1
C128 C 0.9115(8) 0.3333(5) 0.1262(5) 0.036(2) Uani 0.441(12) 1 d DG U P C 1
C129 C 0.8571(10) 0.3808(8) 0.1557(4) 0.026(2) Uani 0.441(12) 1 d DG U P C 1
C130 C 0.8169(9) 0.4498(7) 0.1263(5) 0.0175(14) Uani 0.441(12) 1 d DG U P C 1
F11 F 0.8992(8) 0.4422(6) -0.0186(3) 0.047(3) Uani 0.441(12) 1 d D U P C 1
F12 F 0.9768(9) 0.3088(6) 0.0396(4) 0.076(4) Uani 0.441(12) 1 d D U P C 1
F13 F 0.9486(11) 0.2671(8) 0.1553(10) 0.053(4) Uani 0.441(12) 1 d D U P C 1
F14 F 0.8445(16) 0.352(2) 0.2114(7) 0.032(4) Uani 0.441(12) 1 d D U P C 1
F15 F 0.7603(9) 0.4906(8) 0.1546(8) 0.023(3) Uani 0.441(12) 1 d D U P C 1
C225 C 0.8375(6) 0.4739(4) 0.0705(4) 0.0219(19) Uani 0.559(12) 1 d DG U P C 2
C226 C 0.9118(6) 0.4415(5) 0.0459(3) 0.031(2) Uani 0.559(12) 1 d DG U P C 2
C227 C 0.9581(5) 0.3752(5) 0.0752(4) 0.034(2) Uani 0.559(12) 1 d DG U P C 2
C228 C 0.9300(6) 0.3412(4) 0.1291(4) 0.030(2) Uani 0.559(12) 1 d DG U P C 2
C229 C 0.8557(7) 0.3737(6) 0.1537(3) 0.0266(19) Uani 0.559(12) 1 d DG U P C 2
C230 C 0.8094(6) 0.4400(6) 0.1244(5) 0.0175(14) Uani 0.559(12) 1 d DG U P C 2
F11A F 0.9384(6) 0.4706(5) -0.0061(3) 0.056(3) Uani 0.559(12) 1 d D U P C 2
F12A F 1.0269(6) 0.3417(5) 0.0514(3) 0.072(3) Uani 0.559(12) 1 d D U P C 2
F13A F 0.9764(7) 0.2774(7) 0.1560(8) 0.041(3) Uani 0.559(12) 1 d D U P C 2
F14A F 0.8261(13) 0.3465(17) 0.2065(6) 0.039(4) Uani 0.559(12) 1 d D U P C 2
F15A F 0.7430(7) 0.4725(7) 0.1495(6) 0.026(3) Uani 0.559(12) 1 d D U P C 2
C1S C 0.6482(5) -0.0753(4) 0.6086(3) 0.061(2) Uani 1 1 d . . . . .
H1S H 0.6483 -0.0475 0.5702 0.073 Uiso 1 1 calc R U . . .
C2S C 0.7067(4) -0.0660(3) 0.6472(3) 0.0528(18) Uani 1 1 d . . . . .
H2S H 0.7460 -0.0311 0.6355 0.063 Uiso 1 1 calc R U . . .
C3S C 0.7088(4) -0.1068(4) 0.7027(3) 0.0494(17) Uani 1 1 d . . . . .
H3S H 0.7492 -0.1001 0.7292 0.059 Uiso 1 1 calc R U . . .
C4S C 0.6529(4) -0.1565(4) 0.7191(3) 0.0569(19) Uani 1 1 d . . . . .
H4S H 0.6554 -0.1863 0.7568 0.068 Uiso 1 1 calc R U . . .
C5S C 0.5915(5) -0.1640(4) 0.6805(3) 0.065(2) Uani 1 1 d . . . . .
H5S H 0.5506 -0.1971 0.6929 0.078 Uiso 1 1 calc R U . . .
C6S C 0.5900(5) -0.1237(4) 0.6247(3) 0.069(2) Uani 1 1 d . . . . .
H6S H 0.5493 -0.1296 0.5980 0.082 Uiso 1 1 calc R U . . .
C7S C 0.7902(5) -0.3210(4) 0.7726(3) 0.066(2) Uani 1 1 d . . . . .
H7S H 0.7780 -0.2869 0.7371 0.080 Uiso 1 1 calc R U . . .
C8S C 0.7915(6) -0.2946(4) 0.8227(4) 0.091(3) Uani 1 1 d . . . . .
H8S H 0.7762 -0.2422 0.8229 0.109 Uiso 1 1 calc R U . . .
C9S C 0.8152(6) -0.3446(5) 0.8735(3) 0.092(3) Uani 1 1 d . . . . .
H9S H 0.8196 -0.3256 0.9079 0.111 Uiso 1 1 calc R U . . .
C10S C 0.8322(4) -0.4190(4) 0.8749(3) 0.0557(19) Uani 1 1 d . . . . .
H10S H 0.8453 -0.4532 0.9102 0.067 Uiso 1 1 calc R U . . .
C11S C 0.8301(4) -0.4450(4) 0.8237(3) 0.0555(18) Uani 1 1 d . . . . .
H11S H 0.8451 -0.4972 0.8231 0.067 Uiso 1 1 calc R U . . .
C12S C 0.8062(4) -0.3950(4) 0.7739(3) 0.0496(17) Uani 1 1 d . . . . .
H12S H 0.8010 -0.4137 0.7395 0.059 Uiso 1 1 calc R U . . .

loop_
_atom_site_aniso_label
_atom_site_aniso_U_11
_atom_site_aniso_U_22
_atom_site_aniso_U_33
_atom_site_aniso_U_23
_atom_site_aniso_U_13
_atom_site_aniso_U_12
Cr1 0.0156(4) 0.0188(5) 0.0173(4) -0.0065(4) 0.0024(3) -0.0056(4)
Cr2 0.0150(4) 0.0198(5) 0.0122(4) -0.0042(3) -0.0004(3) -0.0067(4)
Cl1 0.0154(6) 0.0440(8) 0.0219(7) -0.0175(6) 0.0024(5) -0.0080(6)
Cl2 0.0187(13) 0.032(3) 0.0234(12) -0.0151(15) 0.0052(10) -0.0132(16)
Cl2A 0.0187(13) 0.032(3) 0.0234(12) -0.0151(15) 0.0052(10) -0.0132(16)
F1 0.0369(19) 0.045(2) 0.0302(18) -0.0103(15) 0.0084(15) 0.0070(16)
F2 0.045(2) 0.040(2) 0.063(2) -0.0196(18) -0.0005(18) 0.0166(17)
F3 0.057(2) 0.030(2) 0.053(2) 0.0011(17) -0.0234(18) 0.0094(17)
F4 0.058(2) 0.037(2) 0.0265(18) 0.0062(15) -0.0142(16) -0.0063(17)
F5 0.0422(19) 0.0319(18) 0.0199(16) -0.0070(14) 0.0008(14) 0.0014(15)
F6 0.061(2) 0.0370(19) 0.0182(17) -0.0081(14) 0.0013(15) 0.0117(16)
F7 0.079(3) 0.037(2) 0.0316(19) -0.0131(16) -0.0062(17) 0.0270(18)
F8 0.062(2) 0.0274(19) 0.0306(18) -0.0012(15) -0.0159(16) 0.0148(16)
F9 0.0378(18) 0.0297(17) 0.0132(16) 0.0026(13) -0.0044(13) 0.0040(14)
F10 0.0308(16) 0.0216(16) 0.0173(15) -0.0032(13) 0.0006(13) 0.0040(13)
N1 0.014(2) 0.016(2) 0.019(2) -0.0024(19) 0.0036(18) -0.0047(18)
N2 0.015(2) 0.025(3) 0.014(2) -0.0067(19) -0.0005(18) -0.006(2)
N3 0.015(2) 0.020(2) 0.016(2) -0.0027(19) 0.0002(18) -0.0067(19)
N4 0.015(2) 0.017(2) 0.009(2) -0.0040(18) -0.0013(17) -0.0009(18)
C1 0.016(3) 0.016(3) 0.015(3) 0.000(2) 0.004(2) -0.001(2)
C2 0.030(3) 0.018(3) 0.020(3) -0.003(2) -0.004(2) -0.007(2)
C3 0.024(3) 0.009(3) 0.029(3) -0.006(2) 0.004(2) -0.004(2)
C4 0.018(3) 0.024(3) 0.012(3) -0.004(2) 0.002(2) 0.002(2)
C5 0.020(3) 0.021(3) 0.014(3) -0.007(2) 0.005(2) 0.003(2)
C6 0.021(3) 0.023(3) 0.013(3) 0.001(2) 0.000(2) -0.004(2)
C7 0.019(3) 0.036(4) 0.021(3) 0.002(3) -0.008(2) -0.006(3)
C8 0.025(3) 0.048(4) 0.022(3) -0.005(3) -0.005(3) -0.014(3)
C9 0.029(3) 0.033(3) 0.013(3) -0.006(2) 0.000(2) -0.014(3)
C10 0.019(3) 0.019(3) 0.016(3) -0.003(2) 0.000(2) -0.001(2)
C11 0.022(3) 0.032(3) 0.016(3) -0.005(2) -0.002(2) -0.004(2)
C12 0.025(3) 0.027(3) 0.026(3) -0.001(2) -0.002(2) -0.006(3)
C13 0.023(3) 0.039(3) 0.021(3) -0.009(3) -0.001(2) 0.005(3)
C14 0.038(4) 0.046(4) 0.015(3) -0.009(3) -0.004(3) 0.008(3)
C15 0.031(3) 0.040(4) 0.028(3) -0.009(3) -0.014(3) 0.005(3)
C16 0.017(3) 0.039(3) 0.023(3) -0.011(3) -0.003(2) 0.004(3)
C17 0.040(4) 0.024(3) 0.033(3) -0.010(3) -0.011(3) 0.010(3)
C18 0.041(4) 0.021(3) 0.034(3) -0.003(3) -0.008(3) -0.003(3)
C19 0.034(3) 0.038(4) 0.030(3) 0.009(3) -0.007(3) 0.002(3)
C20 0.012(6) 0.031(3) 0.020(4) -0.003(3) 0.005(4) -0.009(3)
C21 0.026(4) 0.017(4) 0.029(4) 0.003(3) 0.002(3) -0.007(3)
C22 0.015(3) 0.023(4) 0.020(4) -0.006(3) 0.000(3) -0.007(3)
C23 0.025(4) 0.017(4) 0.026(4) -0.002(3) -0.006(3) -0.008(3)
C24 0.040(5) 0.027(5) 0.018(4) 0.000(3) -0.011(3) -0.011(4)
C25 0.031(5) 0.030(5) 0.038(5) 0.007(4) -0.008(4) -0.013(4)
C26 0.022(4) 0.026(5) 0.047(5) -0.008(4) 0.007(4) -0.012(4)
C27 0.032(4) 0.014(4) 0.028(5) 0.009(3) 0.004(4) -0.006(4)
C28 0.020(4) 0.021(4) 0.021(4) -0.001(4) -0.007(3) -0.007(3)
C29 0.036(5) 0.024(4) 0.034(5) -0.007(4) -0.002(4) -0.014(4)
C20A 0.012(6) 0.031(3) 0.020(4) -0.003(3) 0.005(4) -0.009(3)
C21A 0.026(4) 0.017(4) 0.029(4) 0.003(3) 0.002(3) -0.007(3)
C22A 0.015(3) 0.023(4) 0.020(4) -0.006(3) 0.000(3) -0.007(3)
C23A 0.025(4) 0.017(4) 0.026(4) -0.002(3) -0.006(3) -0.008(3)
C24A 0.040(5) 0.027(5) 0.018(4) 0.000(3) -0.011(3) -0.011(4)
C25A 0.031(5) 0.030(5) 0.038(5) 0.007(4) -0.008(4) -0.013(4)
C26A 0.022(4) 0.026(5) 0.047(5) -0.008(4) 0.007(4) -0.012(4)
C27A 0.032(4) 0.014(4) 0.028(5) 0.009(3) 0.004(4) -0.006(4)
C28A 0.020(4) 0.021(4) 0.021(4) -0.001(4) -0.007(3) -0.007(3)
C29A 0.036(5) 0.024(4) 0.034(5) -0.007(4) -0.002(4) -0.014(4)
C30 0.018(3) 0.022(3) 0.021(3) -0.004(2) -0.003(2) 0.003(2)
C31 0.026(3) 0.039(4) 0.028(3) -0.009(3) -0.002(3) 0.003(3)
C32 0.032(3) 0.020(3) 0.046(4) -0.012(3) -0.002(3) 0.008(3)
C33 0.034(3) 0.024(3) 0.038(4) 0.003(3) -0.024(3) 0.002(3)
C34 0.040(4) 0.028(3) 0.018(3) -0.001(3) -0.011(3) -0.002(3)
C35 0.028(3) 0.018(3) 0.024(3) -0.009(3) 0.000(2) -0.005(2)
C36 0.015(3) 0.028(3) 0.013(3) -0.004(2) 0.003(2) -0.006(2)
C37 0.021(3) 0.031(3) 0.025(3) -0.013(3) -0.007(2) -0.008(3)
C38 0.015(3) 0.030(3) 0.020(3) -0.005(2) -0.005(2) -0.001(2)
C39 0.015(3) 0.016(3) 0.012(3) -0.001(2) 0.002(2) -0.001(2)
C40 0.018(3) 0.018(3) 0.011(3) 0.002(2) -0.001(2) 0.001(2)
C41 0.016(3) 0.015(3) 0.012(3) 0.002(2) -0.001(2) -0.001(2)
C42 0.024(3) 0.017(3) 0.018(3) 0.001(2) -0.002(2) -0.009(2)
C43 0.021(3) 0.024(3) 0.020(3) 0.000(2) -0.006(2) -0.014(2)
C44 0.021(3) 0.022(3) 0.009(3) -0.004(2) 0.003(2) -0.006(2)
C45 0.027(3) 0.020(3) 0.019(3) -0.004(2) -0.003(2) -0.011(2)
C46 0.026(3) 0.035(3) 0.035(3) -0.009(3) 0.001(3) -0.016(3)
C47 0.035(3) 0.019(3) 0.020(3) -0.001(2) -0.006(2) -0.010(2)
C48 0.038(3) 0.026(3) 0.030(3) -0.009(3) -0.007(3) -0.007(3)
C49 0.059(4) 0.029(4) 0.037(4) -0.018(3) -0.007(3) -0.007(3)
C50 0.062(4) 0.029(4) 0.059(4) -0.011(3) -0.003(4) -0.020(3)
C51 0.040(4) 0.031(4) 0.046(4) -0.006(3) 0.006(3) -0.019(3)
C52 0.068(5) 0.023(3) 0.047(4) 0.002(3) 0.005(4) -0.017(3)
C53 0.057(4) 0.021(3) 0.027(3) -0.002(3) -0.011(3) -0.008(3)
C54 0.051(4) 0.015(3) 0.051(4) 0.005(3) -0.004(3) -0.004(3)
C55 0.014(3) 0.017(3) 0.014(3) -0.002(2) 0.001(2) -0.003(2)
C56 0.016(3) 0.023(3) 0.016(3) -0.006(2) 0.001(2) -0.006(2)
C57 0.019(3) 0.026(3) 0.017(3) -0.005(2) 0.000(2) -0.003(2)
C58 0.019(3) 0.019(3) 0.014(3) -0.004(2) -0.002(2) -0.003(2)
C59 0.023(3) 0.021(3) 0.019(3) -0.005(2) -0.003(2) -0.001(2)
C60 0.026(3) 0.023(3) 0.021(3) 0.002(2) -0.009(2) 0.001(2)
C61 0.026(3) 0.026(3) 0.014(3) -0.008(2) -0.004(2) -0.001(2)
C62 0.017(3) 0.037(3) 0.023(3) -0.004(3) -0.008(2) 0.003(2)
C63 0.016(3) 0.038(3) 0.025(3) -0.011(3) 0.003(2) -0.001(3)
C64 0.024(3) 0.025(3) 0.029(3) -0.010(3) -0.004(2) 0.009(2)
C65 0.014(3) 0.017(3) 0.024(3) -0.007(2) -0.005(2) -0.001(2)
C66 0.014(3) 0.021(3) 0.019(3) -0.003(2) -0.001(2) -0.003(2)
C67 0.020(3) 0.024(3) 0.017(3) -0.005(2) -0.003(2) -0.002(2)
C68 0.032(3) 0.020(3) 0.032(3) 0.007(3) -0.013(3) 0.009(3)
C69 0.040(3) 0.024(3) 0.029(3) -0.012(3) -0.003(3) 0.009(3)
C70 0.035(3) 0.028(3) 0.014(3) -0.008(3) -0.002(2) 0.007(3)
Cr3 0.0134(4) 0.0158(4) 0.0168(4) -0.0047(4) 0.0023(3) -0.0029(3)
Cr4 0.0146(4) 0.0174(4) 0.0129(4) -0.0018(3) 0.0007(3) -0.0053(3)
Cl3 0.0178(7) 0.0400(8) 0.0229(7) -0.0166(6) 0.0049(6) -0.0112(6)
Cl4 0.0264(7) 0.0369(8) 0.0237(7) -0.0151(6) 0.0108(6) -0.0192(6)
F16 0.0387(18) 0.045(2) 0.0154(16) -0.0062(14) 0.0051(14) 0.0080(15)
F17 0.0420(19) 0.0373(19) 0.0320(18) -0.0128(15) -0.0018(15) 0.0203(16)
F18 0.049(2) 0.0262(18) 0.0273(17) -0.0005(14) -0.0057(15) 0.0167(15)
F19 0.0359(18) 0.0275(17) 0.0150(16) 0.0042(13) -0.0003(13) 0.0055(14)
F20 0.0236(15) 0.0194(16) 0.0178(15) -0.0011(12) 0.0012(12) 0.0036(13)
N5 0.015(2) 0.017(2) 0.014(2) 0.0002(18) -0.0022(17) -0.0015(19)
N6 0.018(2) 0.013(2) 0.018(2) 0.0011(18) 0.0032(18) 0.0004(18)
N7 0.014(2) 0.016(2) 0.013(2) -0.0008(18) -0.0006(18) -0.0026(18)
N8 0.013(2) 0.016(2) 0.012(2) 0.0055(18) -0.0022(17) -0.0038(18)
C02G 0.020(3) 0.021(3) 0.020(3) 0.001(2) -0.003(2) -0.007(2)
C03V 0.047(4) 0.024(3) 0.025(3) -0.008(3) -0.013(3) 0.000(3)
C03Y 0.030(3) 0.016(3) 0.021(3) -0.001(2) -0.005(2) 0.002(2)
C04A 0.045(4) 0.027(3) 0.020(3) -0.008(3) -0.004(3) -0.006(3)
C04B 0.050(4) 0.028(3) 0.039(4) -0.017(3) -0.008(3) 0.001(3)
C04C 0.071(5) 0.010(3) 0.034(3) 0.004(3) 0.003(3) -0.001(3)
C04H 0.036(4) 0.029(4) 0.059(4) 0.007(3) 0.004(3) -0.013(3)
C04J 0.070(5) 0.027(4) 0.059(4) 0.000(3) -0.021(4) -0.018(3)
C041 0.047(4) 0.024(3) 0.040(4) -0.011(3) -0.007(3) 0.007(3)
C042 0.031(3) 0.028(3) 0.040(3) 0.000(3) -0.004(3) -0.010(3)
C71 0.014(3) 0.015(3) 0.013(3) -0.006(2) 0.001(2) -0.007(2)
C72 0.025(3) 0.016(3) 0.021(3) -0.001(2) -0.007(2) -0.006(2)
C73 0.018(3) 0.018(3) 0.019(3) 0.001(2) -0.004(2) 0.000(2)
C74 0.014(3) 0.017(3) 0.014(3) -0.001(2) 0.004(2) -0.002(2)
C75 0.011(3) 0.022(3) 0.015(3) -0.003(2) 0.004(2) 0.002(2)
C76 0.016(3) 0.015(3) 0.016(3) 0.001(2) 0.003(2) -0.003(2)
C77 0.021(3) 0.029(3) 0.019(3) 0.008(2) -0.012(2) -0.008(2)
C78 0.022(3) 0.028(3) 0.031(3) -0.001(3) -0.013(2) -0.007(2)
C79 0.017(3) 0.020(3) 0.020(3) 0.001(2) 0.000(2) -0.006(2)
C80 0.018(3) 0.016(3) 0.015(3) -0.002(2) 0.000(2) -0.005(2)
C81 0.018(3) 0.020(3) 0.021(3) -0.004(2) -0.002(2) -0.002(2)
C82 0.014(3) 0.019(3) 0.015(3) -0.003(2) -0.004(2) -0.001(2)
C83 0.021(3) 0.030(3) 0.012(3) -0.003(2) 0.001(2) -0.008(2)
C84 0.016(3) 0.024(3) 0.033(3) -0.009(3) 0.004(2) 0.001(2)
C85 0.019(3) 0.030(3) 0.040(3) -0.012(3) -0.011(3) 0.001(2)
C86 0.022(3) 0.027(3) 0.016(3) -0.007(2) -0.007(2) 0.000(2)
C87 0.021(3) 0.025(3) 0.021(3) -0.001(2) -0.006(2) 0.005(2)
C88 0.020(3) 0.016(3) 0.021(3) -0.001(2) -0.002(2) -0.001(2)
C89 0.019(3) 0.025(3) 0.027(3) -0.009(2) -0.005(2) 0.006(2)
C90 0.015(3) 0.019(3) 0.016(3) -0.004(2) -0.003(2) -0.004(2)
C91 0.014(3) 0.014(3) 0.022(3) -0.006(2) -0.001(2) 0.001(2)
C92 0.017(3) 0.027(3) 0.012(3) 0.001(2) -0.003(2) -0.002(2)
C93 0.026(3) 0.020(3) 0.021(3) 0.004(2) -0.005(2) 0.006(2)
C94 0.023(3) 0.022(3) 0.026(3) -0.009(3) -0.002(2) 0.009(2)
C95 0.025(3) 0.028(3) 0.013(3) -0.001(2) -0.004(2) -0.003(2)
C96 0.015(3) 0.027(3) 0.014(3) -0.001(2) 0.005(2) -0.006(2)
C97 0.022(3) 0.029(3) 0.024(3) 0.001(2) -0.005(2) -0.008(3)
C98 0.018(3) 0.033(3) 0.022(3) 0.000(3) -0.008(2) 0.005(2)
C99 0.020(3) 0.021(3) 0.012(3) 0.000(2) 0.005(2) -0.001(2)
C100 0.026(3) 0.023(3) 0.014(3) 0.000(2) 0.010(2) 0.006(2)
C101 0.022(3) 0.018(3) 0.017(3) -0.005(2) 0.007(2) 0.002(2)
C102 0.043(4) 0.013(3) 0.026(3) -0.001(2) 0.005(3) -0.005(3)
C103 0.043(4) 0.020(3) 0.024(3) -0.006(2) -0.001(3) -0.012(3)
C104 0.026(3) 0.030(3) 0.016(3) -0.009(2) 0.003(2) -0.011(3)
C105 0.020(3) 0.021(3) 0.011(3) 0.003(2) 0.003(2) -0.003(2)
C106 0.026(3) 0.033(3) 0.023(3) -0.007(3) 0.002(2) -0.005(3)
C107 0.019(3) 0.020(3) 0.025(3) 0.000(2) -0.003(2) -0.006(2)
C108 0.018(3) 0.030(3) 0.021(3) -0.005(2) 0.005(2) -0.009(2)
C109 0.032(3) 0.020(3) 0.020(3) 0.007(2) 0.007(2) -0.007(2)
C110 0.030(3) 0.025(3) 0.035(3) -0.001(3) -0.001(3) -0.013(3)
C111 0.034(3) 0.025(3) 0.028(3) -0.008(3) 0.003(3) -0.005(3)
C112 0.030(3) 0.023(3) 0.040(3) -0.002(3) 0.002(3) -0.002(3)
C113 0.019(3) 0.020(3) 0.033(3) 0.006(2) -0.005(2) -0.002(2)
C114 0.035(3) 0.027(3) 0.020(3) 0.003(2) -0.006(3) -0.008(3)
C115 0.021(3) 0.022(3) 0.017(3) -0.007(2) 0.004(2) -0.013(2)
C116 0.026(3) 0.050(4) 0.040(4) -0.004(3) -0.002(3) -0.012(3)
C117 0.049(4) 0.039(4) 0.024(3) -0.011(3) 0.000(3) 0.004(3)
C118 0.031(3) 0.027(3) 0.034(3) -0.007(3) -0.009(3) -0.001(3)
C119 0.056(4) 0.022(3) 0.049(4) -0.010(3) -0.032(3) 0.004(3)
C120 0.031(4) 0.089(6) 0.041(4) -0.016(4) -0.011(3) 0.024(4)
C121 0.027(4) 0.089(6) 0.050(4) 0.005(4) -0.010(3) -0.023(4)
C122 0.071(5) 0.054(4) 0.049(4) -0.019(4) -0.026(4) -0.012(4)
C123 0.056(4) 0.053(4) 0.019(3) -0.013(3) -0.010(3) 0.010(3)
C124 0.043(4) 0.039(4) 0.036(4) 0.004(3) -0.013(3) -0.004(3)
C125 0.027(4) 0.024(4) 0.017(3) -0.003(3) -0.001(3) 0.007(3)
C126 0.035(4) 0.026(4) 0.022(3) -0.003(3) 0.001(3) 0.011(3)
C127 0.047(5) 0.030(4) 0.027(3) -0.001(3) -0.001(3) 0.018(4)
C128 0.047(4) 0.027(4) 0.026(3) 0.000(3) -0.005(3) 0.017(3)
C129 0.038(4) 0.022(3) 0.017(3) -0.003(3) -0.005(3) -0.002(3)
C130 0.024(2) 0.018(3) 0.0139(19) -0.0078(18) -0.0045(18) -0.006(2)
F11 0.052(6) 0.052(6) 0.024(4) -0.005(3) 0.008(4) 0.033(4)
F12 0.101(8) 0.061(6) 0.045(5) -0.008(4) 0.002(5) 0.057(5)
F13 0.079(9) 0.026(5) 0.040(5) 0.004(4) -0.008(7) 0.028(6)
F14 0.038(9) 0.035(6) 0.017(4) 0.005(4) -0.006(4) 0.000(7)
F15 0.032(5) 0.024(6) 0.016(4) -0.008(4) 0.004(4) -0.010(4)
C225 0.026(3) 0.020(3) 0.019(3) -0.005(3) 0.000(3) 0.002(3)
C226 0.037(4) 0.032(4) 0.017(3) -0.001(3) 0.002(3) 0.011(3)
C227 0.039(4) 0.032(4) 0.022(3) -0.001(3) 0.002(3) 0.016(3)
C228 0.038(4) 0.024(3) 0.024(3) 0.001(3) -0.004(3) 0.006(3)
C229 0.038(3) 0.025(3) 0.016(3) -0.002(3) -0.006(3) -0.001(3)
C230 0.024(2) 0.018(3) 0.0139(19) -0.0078(18) -0.0045(18) -0.006(2)
F11A 0.053(5) 0.065(5) 0.023(3) 0.021(3) 0.019(3) 0.031(4)
F12A 0.069(5) 0.068(5) 0.046(4) 0.018(4) 0.029(4) 0.054(4)
F13A 0.045(5) 0.032(4) 0.036(4) 0.011(3) -0.001(4) 0.006(4)
F14A 0.045(8) 0.045(6) 0.021(4) 0.009(4) -0.009(4) -0.007(6)
F15A 0.025(4) 0.032(6) 0.023(4) -0.007(4) 0.006(4) -0.005(4)
C1S 0.082(5) 0.068(5) 0.037(4) -0.015(4) 0.028(4) -0.027(4)
C2S 0.046(4) 0.051(4) 0.065(5) -0.010(4) 0.029(4) -0.029(4)
C3S 0.033(4) 0.062(5) 0.056(5) -0.010(4) 0.010(3) -0.021(3)
C4S 0.064(5) 0.062(5) 0.047(4) -0.010(4) 0.008(4) -0.019(4)
C5S 0.079(5) 0.073(5) 0.055(5) -0.022(4) 0.021(4) -0.048(4)
C6S 0.084(6) 0.087(6) 0.046(5) -0.021(4) 0.006(4) -0.040(5)
C7S 0.091(6) 0.051(5) 0.053(5) -0.009(4) 0.028(4) -0.007(4)
C8S 0.146(8) 0.046(5) 0.085(7) -0.027(5) 0.008(6) -0.015(5)
C9S 0.144(9) 0.095(7) 0.047(5) -0.031(5) 0.015(5) -0.026(6)
C10S 0.074(5) 0.050(5) 0.041(4) -0.003(4) 0.029(4) -0.018(4)
C11S 0.065(5) 0.044(4) 0.062(5) -0.010(4) -0.005(4) -0.023(4)
C12S 0.053(4) 0.049(5) 0.048(4) -0.010(4) -0.008(3) -0.006(4)

loop_
_atom_type_symbol
_atom_type_description
_atom_type_scat_dispersion_real
_atom_type_scat_dispersion_imag
_atom_type_scat_source
C C 0.0033 0.0016 'International Tables Vol C Tables 4.2.6.8 and 6.1.1.4'
H H 0.0000 0.0000 'International Tables Vol C Tables 4.2.6.8 and 6.1.1.4'
Cl Cl 0.1484 0.1585 'International Tables Vol C Tables 4.2.6.8 and 6.1.1.4'
Cr Cr 0.3209 0.6236 'International Tables Vol C Tables 4.2.6.8 and 6.1.1.4'
F F 0.0171 0.0103 'International Tables Vol C Tables 4.2.6.8 and 6.1.1.4'
N N 0.0061 0.0033 'International Tables Vol C Tables 4.2.6.8 and 6.1.1.4'

loop_
_geom_angle_atom_site_label_1
_geom_angle_atom_site_label_2
_geom_angle_atom_site_label_3
_geom_angle
N2 Cr1 N1 84.09(14)
N2 Cr1 Cl1 168.38(12)
N1 Cr1 Cl1 95.60(10)
N2 Cr1 Cl2 91.22(13)
N1 Cr1 Cl2 157.2(2)
Cl1 Cr1 Cl2 84.59(7)
N2 Cr1 Cl2A 96.4(3)
N1 Cr1 Cl2A 170.3(4)
Cl1 Cr1 Cl2A 81.9(2)
N3 Cr2 N4 84.86(14)
N3 Cr2 Cl1 171.73(12)
N4 Cr2 Cl1 96.61(10)
N3 Cr2 Cl2A 95.3(3)
N4 Cr2 Cl2A 172.6(4)
Cl1 Cr2 Cl2A 82.2(2)
N3 Cr2 Cl2 91.58(12)
N4 Cr2 Cl2 159.2(2)
Cl1 Cr2 Cl2 84.16(7)
Cr1 Cl1 Cr2 95.81(5)
Cr1 Cl2 Cr2 95.25(9)
Cr2 Cl2A Cr1 95.2(3)
C1 N1 C4 106.2(4)
C1 N1 Cr1 137.3(3)
C4 N1 Cr1 108.9(3)
C9 N2 C6 107.4(4)
C9 N2 Cr1 135.2(3)
C6 N2 Cr1 108.3(3)
C36 N3 C39 106.8(4)
C36 N3 Cr2 133.1(3)
C39 N3 Cr2 110.8(3)
C44 N4 C41 107.7(4)
C44 N4 Cr2 135.0(3)
C41 N4 Cr2 111.4(3)
N1 C1 C2 110.7(4)
N1 C1 C10 122.1(4)
C2 C1 C10 127.1(4)
C3 C2 C1 106.9(4)
C3 C2 H2 126.5
C1 C2 H2 126.5
C2 C3 C4 107.0(4)
C2 C3 H3 126.5
C4 C3 H3 126.5
N1 C4 C5 121.9(4)
N1 C4 C3 109.1(4)
C5 C4 C3 128.3(4)
C4 C5 C6 125.2(4)
C4 C5 C30 118.3(4)
C6 C5 C30 116.5(4)
N2 C6 C7 109.0(4)
N2 C6 C5 120.8(4)
C7 C6 C5 129.3(5)
C8 C7 C6 106.3(5)
C8 C7 H7 126.8
C6 C7 H7 126.8
C7 C8 C9 108.1(5)
C7 C8 H8 126.0
C9 C8 H8 126.0
N2 C9 C8 109.2(4)
N2 C9 C20 123.3(7)
C8 C9 C20 126.9(7)
N2 C9 C20A 116.0(13)
C8 C9 C20A 134.8(13)
C1 C10 C11 110.6(4)
C1 C10 C12 111.5(4)
C11 C10 C12 108.8(4)
C1 C10 C13 109.3(4)
C11 C10 C13 108.2(4)
C12 C10 C13 108.3(4)
C10 C11 C16 110.3(4)
C10 C11 H11A 109.6
C16 C11 H11A 109.6
C10 C11 H11B 109.6
C16 C11 H11B 109.6
H11A C11 H11B 108.1
C18 C12 C10 110.9(4)
C18 C12 H12A 109.5
C10 C12 H12A 109.5
C18 C12 H12B 109.5
C10 C12 H12B 109.5
H12A C12 H12B 108.1
C14 C13 C10 109.9(4)
C14 C13 H13A 109.7
C10 C13 H13A 109.7
C14 C13 H13B 109.7
C10 C13 H13B 109.7
H13A C13 H13B 108.2
C15 C14 C13 110.1(4)
C15 C14 C19 110.0(4)
C13 C14 C19 109.0(4)
C15 C14 H14 109.3
C13 C14 H14 109.3
C19 C14 H14 109.3
C14 C15 C16 109.3(4)
C14 C15 H15A 109.8
C16 C15 H15A 109.8
C14 C15 H15B 109.8
C16 C15 H15B 109.8
H15A C15 H15B 108.3
C17 C16 C15 110.3(4)
C17 C16 C11 110.1(4)
C15 C16 C11 107.8(4)
C17 C16 H16 109.5
C15 C16 H16 109.5
C11 C16 H16 109.5
C18 C17 C16 109.7(4)
C18 C17 H17A 109.7
C16 C17 H17A 109.7
C18 C17 H17B 109.7
C16 C17 H17B 109.7
H17A C17 H17B 108.2
C17 C18 C12 109.5(4)
C17 C18 C19 110.2(4)
C12 C18 C19 108.9(4)
C17 C18 H18 109.4
C12 C18 H18 109.4
C19 C18 H18 109.4
C18 C19 C14 109.1(4)
C18 C19 H19A 109.9
C14 C19 H19A 109.9
C18 C19 H19B 109.9
C14 C19 H19B 109.9
H19A C19 H19B 108.3
C9 C20 C22 111.9(8)
C9 C20 C23 107.5(8)
C22 C20 C23 110.6(7)
C9 C20 C21 108.7(7)
C22 C20 C21 109.1(8)
C23 C20 C21 109.1(9)
C26 C21 C20 109.8(6)
C26 C21 H21A 109.7
C20 C21 H21A 109.7
C26 C21 H21B 109.7
C20 C21 H21B 109.7
H21A C21 H21B 108.2
C20 C22 C28 109.8(6)
C20 C22 H22A 109.7
C28 C22 H22A 109.7
C20 C22 H22B 109.7
C28 C22 H22B 109.7
H22A C22 H22B 108.2
C20 C23 C24 109.0(6)
C20 C23 H23A 109.9
C24 C23 H23A 109.9
C20 C23 H23B 109.9
C24 C23 H23B 109.9
H23A C23 H23B 108.3
C29 C24 C25 108.9(6)
C29 C24 C23 108.6(6)
C25 C24 C23 109.4(6)
C29 C24 H24 110.0
C25 C24 H24 110.0
C23 C24 H24 110.0
C26 C25 C24 110.7(6)
C26 C25 H25A 109.5
C24 C25 H25A 109.5
C26 C25 H25B 109.5
C24 C25 H25B 109.5
H25A C25 H25B 108.1
C25 C26 C27 109.9(6)
C25 C26 C21 109.3(7)
C27 C26 C21 108.4(6)
C25 C26 H26 109.7
C27 C26 H26 109.7
C21 C26 H26 109.7
C26 C27 C28 110.0(6)
C26 C27 H27A 109.7
C28 C27 H27A 109.7
C26 C27 H27B 109.7
C28 C27 H27B 109.7
H27A C27 H27B 108.2
C29 C28 C27 109.0(6)
C29 C28 C22 108.4(6)
C27 C28 C22 109.6(6)
C29 C28 H28 109.9
C27 C28 H28 109.9
C22 C28 H28 109.9
C28 C29 C24 110.8(6)
C28 C29 H29A 109.5
C24 C29 H29A 109.5
C28 C29 H29B 109.5
C24 C29 H29B 109.5
H29A C29 H29B 108.1
C22A C20A C9 120(2)
C22A C20A C23A 103.4(16)
C9 C20A C23A 117(2)
C22A C20A C21A 103.5(17)
C9 C20A C21A 108.9(17)
C23A C20A C21A 102.5(17)
C26A C21A C20A 117.6(14)
C26A C21A H21C 107.9
C20A C21A H21C 107.9
C26A C21A H21D 107.9
C20A C21A H21D 107.9
H21C C21A H21D 107.2
C28A C22A C20A 116.3(13)
C28A C22A H22C 108.2
C20A C22A H22C 108.2
C28A C22A H22D 108.2
C20A C22A H22D 108.2
H22C C22A H22D 107.4
C24A C23A C20A 114.2(14)
C24A C23A H23C 108.7
C20A C23A H23C 108.7
C24A C23A H23D 108.7
C20A C23A H23D 108.7
H23C C23A H23D 107.6
C23A C24A C29A 110.1(16)
C23A C24A C25A 110.6(16)
C29A C24A C25A 109.2(14)
C23A C24A H24A 109.0
C29A C24A H24A 109.0
C25A C24A H24A 109.0
C26A C25A C24A 111.8(15)
C26A C25A H25C 109.2
C24A C25A H25C 109.2
C26A C25A H25D 109.2
C24A C25A H25D 109.2
H25C C25A H25D 107.9
C25A C26A C27A 108.1(16)
C25A C26A C21A 106.1(18)
C27A C26A C21A 107.0(16)
C25A C26A H26A 111.8
C27A C26A H26A 111.8
C21A C26A H26A 111.8
C28A C27A C26A 111.3(14)
C28A C27A H27C 109.4
C26A C27A H27C 109.4
C28A C27A H27D 109.4
C26A C27A H27D 109.4
H27C C27A H27D 108.0
C27A C28A C29A 111.3(14)
C27A C28A C22A 109.4(15)
C29A C28A C22A 108.0(16)
C27A C28A H28A 109.3
C29A C28A H28A 109.3
C22A C28A H28A 109.3
C28A C29A C24A 108.0(15)
C28A C29A H29C 110.1
C24A C29A H29C 110.1
C28A C29A H29D 110.1
C24A C29A H29D 110.1
H29C C29A H29D 108.4
C31 C30 C35 114.6(5)
C31 C30 C5 126.4(4)
C35 C30 C5 118.9(4)
F1 C31 C32 117.7(5)
F1 C31 C30 118.7(5)
C32 C31 C30 123.5(5)
F2 C32 C33 120.1(5)
F2 C32 C31 120.8(5)
C33 C32 C31 119.1(5)
F3 C33 C32 119.0(5)
F3 C33 C34 121.0(5)
C32 C33 C34 119.9(5)
F4 C34 C35 120.8(5)
F4 C34 C33 119.4(5)
C35 C34 C33 119.8(5)
F5 C35 C34 119.0(4)
F5 C35 C30 118.0(4)
C34 C35 C30 123.0(5)
N3 C36 C37 109.7(4)
N3 C36 C45 123.3(4)
C37 C36 C45 126.8(4)
C38 C37 C36 107.3(4)
C38 C37 H37 126.3
C36 C37 H37 126.3
C37 C38 C39 107.5(4)
C37 C38 H38 126.3
C39 C38 H38 126.3
N3 C39 C40 121.9(4)
N3 C39 C38 108.7(4)
C40 C39 C38 128.7(4)
C41 C40 C39 126.3(4)
C41 C40 C65 115.9(4)
C39 C40 C65 117.7(4)
C40 C41 N4 121.5(4)
C40 C41 C42 129.2(4)
N4 C41 C42 107.9(4)
C43 C42 C41 107.9(4)
C43 C42 H42 126.0
C41 C42 H42 126.0
C42 C43 C44 107.2(4)
C42 C43 H43 126.4
C44 C43 H43 126.4
N4 C44 C43 109.3(4)
N4 C44 C55 123.1(4)
C43 C44 C55 127.3(4)
C36 C45 C47 112.3(4)
C36 C45 C46 110.5(4)
C47 C45 C46 109.1(4)
C36 C45 C48 108.7(4)
C47 C45 C48 107.6(4)
C46 C45 C48 108.5(4)
C51 C46 C45 110.7(4)
C51 C46 H46A 109.5
C45 C46 H46A 109.5
C51 C46 H46B 109.5
C45 C46 H46B 109.5
H46A C46 H46B 108.1
C45 C47 C53 110.5(4)
C45 C47 H47A 109.6
C53 C47 H47A 109.6
C45 C47 H47B 109.6
C53 C47 H47B 109.6
H47A C47 H47B 108.1
C49 C48 C45 111.0(4)
C49 C48 H48A 109.4
C45 C48 H48A 109.4
C49 C48 H48B 109.4
C45 C48 H48B 109.4
H48A C48 H48B 108.0
C54 C49 C48 108.6(4)
C54 C49 C50 109.4(5)
C48 C49 C50 108.5(5)
C54 C49 H49 110.1
C48 C49 H49 110.1
C50 C49 H49 110.1
C51 C50 C49 109.9(4)
C51 C50 H50A 109.7
C49 C50 H50A 109.7
C51 C50 H50B 109.7
C49 C50 H50B 109.7
H50A C50 H50B 108.2
C46 C51 C50 109.8(5)
C46 C51 C52 109.5(4)
C50 C51 C52 109.6(5)
C46 C51 H51 109.3
C50 C51 H51 109.3
C52 C51 H51 109.3
C51 C52 C53 109.1(4)
C51 C52 H52A 109.9
C53 C52 H52A 109.9
C51 C52 H52B 109.9
C53 C52 H52B 109.9
H52A C52 H52B 108.3
C54 C53 C47 108.6(4)
C54 C53 C52 110.1(4)
C47 C53 C52 109.0(4)
C54 C53 H53 109.7
C47 C53 H53 109.7
C52 C53 H53 109.7
C53 C54 C49 111.0(5)
C53 C54 H54A 109.4
C49 C54 H54A 109.4
C53 C54 H54B 109.4
C49 C54 H54B 109.4
H54A C54 H54B 108.0
C44 C55 C58 111.4(4)
C44 C55 C57 109.7(4)
C58 C55 C57 107.9(4)
C44 C55 C56 111.9(4)
C58 C55 C56 108.5(4)
C57 C55 C56 107.2(4)
C61 C56 C55 110.3(4)
C61 C56 H56A 109.6
C55 C56 H56A 109.6
C61 C56 H56B 109.6
C55 C56 H56B 109.6
H56A C56 H56B 108.1
C55 C57 C63 111.5(4)
C55 C57 H57A 109.3
C63 C57 H57A 109.3
C55 C57 H57B 109.3
C63 C57 H57B 109.3
H57A C57 H57B 108.0
C59 C58 C55 111.8(4)
C59 C58 H58A 109.3
C55 C58 H58A 109.3
C59 C58 H58B 109.3
C55 C58 H58B 109.3
H58A C58 H58B 107.9
C58 C59 C64 110.3(4)
C58 C59 C60 108.5(4)
C64 C59 C60 109.8(4)
C58 C59 H59 109.4
C64 C59 H59 109.4
C60 C59 H59 109.4
C61 C60 C59 108.8(4)
C61 C60 H60A 109.9
C59 C60 H60A 109.9
C61 C60 H60B 109.9
C59 C60 H60B 109.9
H60A C60 H60B 108.3
C62 C61 C56 109.6(4)
C62 C61 C60 109.4(4)
C56 C61 C60 110.3(4)
C62 C61 H61 109.2
C56 C61 H61 109.2
C60 C61 H61 109.2
C61 C62 C63 109.6(4)
C61 C62 H62A 109.7
C63 C62 H62A 109.7
C61 C62 H62B 109.7
C63 C62 H62B 109.7
H62A C62 H62B 108.2
C64 C63 C57 109.6(4)
C64 C63 C62 109.5(4)
C57 C63 C62 108.3(4)
C64 C63 H63 109.8
C57 C63 H63 109.8
C62 C63 H63 109.8
C59 C64 C63 109.4(4)
C59 C64 H64A 109.8
C63 C64 H64A 109.8
C59 C64 H64B 109.8
C63 C64 H64B 109.8
H64A C64 H64B 108.2
C70 C65 C66 114.4(4)
C70 C65 C40 121.1(4)
C66 C65 C40 124.4(4)
F10 C66 C67 117.7(4)
F10 C66 C65 119.1(4)
C67 C66 C65 123.2(4)
F9 C67 C66 121.0(4)
F9 C67 C68 119.1(4)
C66 C67 C68 119.9(5)
F8 C68 C67 121.0(5)
F8 C68 C69 119.3(5)
C67 C68 C69 119.8(5)
F7 C69 C70 121.5(5)
F7 C69 C68 119.9(5)
C70 C69 C68 118.6(5)
F6 C70 C69 118.1(4)
F6 C70 C65 117.7(4)
C69 C70 C65 124.2(5)
N6 Cr3 N5 84.84(15)
N6 Cr3 Cl3 96.09(11)
N5 Cr3 Cl3 165.49(11)
N6 Cr3 Cl4 165.72(11)
N5 Cr3 Cl4 91.74(11)
Cl3 Cr3 Cl4 83.81(4)
N7 Cr4 N8 85.12(14)
N7 Cr4 Cl4 167.12(11)
N8 Cr4 Cl4 95.36(10)
N7 Cr4 Cl3 92.97(10)
N8 Cr4 Cl3 166.90(11)
Cl4 Cr4 Cl3 83.64(4)
Cr3 Cl3 Cr4 95.74(5)
Cr4 Cl4 Cr3 95.72(5)
C96 N5 C99 107.9(4)
C96 N5 Cr3 131.6(3)
C99 N5 Cr3 107.6(3)
C104 N6 C101 106.7(4)
C104 N6 Cr3 137.9(3)
C101 N6 Cr3 110.8(3)
C71 N7 C74 107.5(4)
C71 N7 Cr4 133.5(3)
C74 N7 Cr4 110.5(3)
C79 N8 C76 106.5(4)
C79 N8 Cr4 136.5(3)
C76 N8 Cr4 111.5(3)
C79 C02G C042 109.9(4)
C79 C02G C04A 109.4(4)
C042 C02G C04A 109.6(4)
C79 C02G C03Y 111.6(4)
C042 C02G C03Y 108.6(4)
C04A C02G C03Y 107.7(4)
C04C C03V C03Y 110.0(4)
C04C C03V C041 109.9(4)
C03Y C03V C041 109.8(4)
C04C C03V H03V 109.0
C03Y C03V H03V 109.0
C041 C03V H03V 109.0
C03V C03Y C02G 109.9(4)
C03V C03Y H03A 109.7
C02G C03Y H03A 109.7
C03V C03Y H03B 109.7
C02G C03Y H03B 109.7
H03A C03Y H03B 108.2
C04B C04A C02G 110.3(4)
C04B C04A H04A 109.6
C02G C04A H04A 109.6
C04B C04A H04B 109.6
C02G C04A H04B 109.6
H04A C04A H04B 108.1
C041 C04B C04A 110.8(4)
C041 C04B C04J 109.1(5)
C04A C04B C04J 108.8(5)
C041 C04B H04C 109.3
C04A C04B H04C 109.3
C04J C04B H04C 109.3
C04H C04C C03V 110.2(4)
C04H C04C H04D 109.6
C03V C04C H04D 109.6
C04H C04C H04E 109.6
C03V C04C H04E 109.6
H04D C04C H04E 108.1
C04C C04H C04J 110.1(5)
C04C C04H C042 108.7(4)
C04J C04H C042 108.7(5)
C04C C04H H04H 109.8
C04J C04H H04H 109.8
C042 C04H H04H 109.8
C04H C04J C04B 110.0(4)
C04H C04J H04F 109.7
C04B C04J H04F 109.7
C04H C04J H04G 109.7
C04B C04J H04G 109.7
H04F C04J H04G 108.2
C04B C041 C03V 108.3(4)
C04B C041 H04I 110.0
C03V C041 H04I 110.0
C04B C041 H04J 110.0
C03V C041 H04J 110.0
H04I C041 H04J 108.4
C02G C042 C04H 110.0(4)
C02G C042 H04K 109.7
C04H C042 H04K 109.7
C02G C042 H04L 109.7
C04H C042 H04L 109.7
H04K C042 H04L 108.2
N7 C71 C72 109.0(4)
N7 C71 C80 122.3(4)
C72 C71 C80 128.5(4)
C73 C72 C71 107.5(4)
C73 C72 H72 126.2
C71 C72 H72 126.2
C72 C73 C74 106.9(4)
C72 C73 H73 126.5
C74 C73 H73 126.5
N7 C74 C75 121.2(4)
N7 C74 C73 108.9(4)
C75 C74 C73 129.2(4)
C76 C75 C74 126.6(4)
C76 C75 C90 117.2(4)
C74 C75 C90 116.1(4)
C75 C76 N8 122.1(4)
C75 C76 C77 128.1(4)
N8 C76 C77 109.0(4)
C78 C77 C76 106.9(4)
C78 C77 H77 126.5
C76 C77 H77 126.5
C77 C78 C79 107.4(4)
C77 C78 H78 126.3
C79 C78 H78 126.3
N8 C79 C78 110.1(4)
N8 C79 C02G 124.0(4)
C78 C79 C02G 125.8(4)
C71 C80 C82 111.5(4)
C71 C80 C81 112.1(4)
C82 C80 C81 108.7(4)
C71 C80 C83 108.0(3)
C82 C80 C83 108.9(4)
C81 C80 C83 107.5(4)
C86 C81 C80 109.9(4)
C86 C81 H81A 109.7
C80 C81 H81A 109.7
C86 C81 H81B 109.7
C80 C81 H81B 109.7
H81A C81 H81B 108.2
C88 C82 C80 110.8(4)
C88 C82 H82A 109.5
C80 C82 H82A 109.5
C88 C82 H82B 109.5
C80 C82 H82B 109.5
H82A C82 H82B 108.1
C84 C83 C80 110.8(4)
C84 C83 H83A 109.5
C80 C83 H83A 109.5
C84 C83 H83B 109.5
C80 C83 H83B 109.5
H83A C83 H83B 108.1
C85 C84 C89 109.4(4)
C85 C84 C83 108.6(4)
C89 C84 C83 108.9(4)
C85 C84 H84 110.0
C89 C84 H84 110.0
C83 C84 H84 110.0
C86 C85 C84 109.5(4)
C86 C85 H85A 109.8
C84 C85 H85A 109.8
C86 C85 H85B 109.8
C84 C85 H85B 109.8
H85A C85 H85B 108.2
C85 C86 C81 110.0(4)
C85 C86 C87 109.5(4)
C81 C86 C87 109.9(4)
C85 C86 H86 109.1
C81 C86 H86 109.1
C87 C86 H86 109.1
C88 C87 C86 108.6(4)
C88 C87 H87A 110.0
C86 C87 H87A 110.0
C88 C87 H87B 110.0
C86 C87 H87B 110.0
H87A C87 H87B 108.4
C89 C88 C82 110.1(4)
C89 C88 C87 110.5(4)
C82 C88 C87 109.0(4)
C89 C88 H88 109.1
C82 C88 H88 109.1
C87 C88 H88 109.1
C88 C89 C84 109.9(4)
C88 C89 H89A 109.7
C84 C89 H89A 109.7
C88 C89 H89B 109.7
C84 C89 H89B 109.7
H89A C89 H89B 108.2
C91 C90 C95 116.0(4)
C91 C90 C75 124.6(4)
C95 C90 C75 119.4(4)
F20 C91 C92 117.5(4)
F20 C91 C90 119.7(4)
C92 C91 C90 122.8(4)
F19 C92 C91 121.4(4)
F19 C92 C93 119.6(4)
C91 C92 C93 119.0(4)
F18 C93 C94 119.6(4)
F18 C93 C92 120.2(4)
C94 C93 C92 120.1(4)
F17 C94 C93 120.1(4)
F17 C94 C95 120.2(4)
C93 C94 C95 119.7(4)
F16 C95 C94 118.9(4)
F16 C95 C90 118.8(4)
C94 C95 C90 122.3(4)
N5 C96 C97 108.8(4)
N5 C96 C105 122.7(4)
C97 C96 C105 128.2(4)
C98 C97 C96 108.0(4)
C98 C97 H97 126.0
C96 C97 H97 126.0
C97 C98 C99 106.7(4)
C97 C98 H98 126.6
C99 C98 H98 126.6
C100 C99 N5 121.1(4)
C100 C99 C98 129.7(5)
N5 C99 C98 108.5(4)
C101 C100 C99 125.9(4)
C101 C100 C125 114.0(7)
C99 C100 C125 120.0(7)
C101 C100 C225 119.4(6)
C99 C100 C225 114.6(6)
C100 C101 C102 128.5(5)
C100 C101 N6 122.2(4)
C102 C101 N6 108.6(4)
C103 C102 C101 107.6(5)
C103 C102 H102 126.2
C101 C102 H102 126.2
C102 C103 C104 107.4(5)
C102 C103 H103 126.3
C104 C103 H103 126.3
N6 C104 C103 109.6(4)
N6 C104 C115 123.5(4)
C103 C104 C115 126.8(4)
C96 C105 C107 111.7(4)
C96 C105 C106 111.8(4)
C107 C105 C106 108.8(4)
C96 C105 C108 108.5(4)
C107 C105 C108 107.4(4)
C106 C105 C108 108.4(4)
C111 C106 C105 110.4(4)
C111 C106 H10A 109.6
C105 C106 H10A 109.6
C111 C106 H10B 109.6
C105 C106 H10B 109.6
H10A C106 H10B 108.1
C113 C107 C105 110.5(4)
C113 C107 H10C 109.5
C105 C107 H10C 109.5
C113 C107 H10D 109.5
C105 C107 H10D 109.5
H10C C107 H10D 108.1
C109 C108 C105 110.6(4)
C109 C108 H10E 109.5
C105 C108 H10E 109.5
C109 C108 H10F 109.5
C105 C108 H10F 109.5
H10E C108 H10F 108.1
C110 C109 C108 109.8(4)
C110 C109 C114 110.1(4)
C108 C109 C114 108.6(4)
C110 C109 H109 109.4
C108 C109 H109 109.4
C114 C109 H109 109.4
C109 C110 C111 109.3(4)
C109 C110 H11C 109.8
C111 C110 H11C 109.8
C109 C110 H11D 109.8
C111 C110 H11D 109.8
H11C C110 H11D 108.3
C112 C111 C106 109.6(4)
C112 C111 C110 110.5(4)
C106 C111 C110 109.2(4)
C112 C111 H111 109.2
C106 C111 H111 109.2
C110 C111 H111 109.2
C111 C112 C113 108.7(4)
C111 C112 H11E 109.9
C113 C112 H11E 109.9
C111 C112 H11F 109.9
C113 C112 H11F 109.9
H11E C112 H11F 108.3
C107 C113 C114 109.5(4)
C107 C113 C112 109.6(4)
C114 C113 C112 110.1(4)
C107 C113 H113 109.2
C114 C113 H113 109.2
C112 C113 H113 109.2
C113 C114 C109 109.2(4)
C113 C114 H11G 109.8
C109 C114 H11G 109.8
C113 C114 H11H 109.8
C109 C114 H11H 109.8
H11G C114 H11H 108.3
C104 C115 C118 112.8(4)
C104 C115 C116 109.7(4)
C118 C115 C116 108.7(4)
C104 C115 C117 108.8(4)
C118 C115 C117 108.2(4)
C116 C115 C117 108.6(4)
C121 C116 C115 109.9(4)
C121 C116 H11I 109.7
C115 C116 H11I 109.7
C121 C116 H11J 109.7
C115 C116 H11J 109.7
H11I C116 H11J 108.2
C123 C117 C115 109.9(4)
C123 C117 H11K 109.7
C115 C117 H11K 109.7
C123 C117 H11L 109.7
C115 C117 H11L 109.7
H11K C117 H11L 108.2
C115 C118 C119 110.6(4)
C115 C118 H11M 109.5
C119 C118 H11M 109.5
C115 C118 H11N 109.5
C119 C118 H11N 109.5
H11M C118 H11N 108.1
C124 C119 C120 109.8(5)
C124 C119 C118 109.5(5)
C120 C119 C118 109.6(5)
C124 C119 H119 109.3
C120 C119 H119 109.3
C118 C119 H119 109.3
C121 C120 C119 109.1(5)
C121 C120 H12C 109.9
C119 C120 H12C 109.9
C121 C120 H12D 109.9
C119 C120 H12D 109.9
H12C C120 H12D 108.3
C120 C121 C122 109.4(5)
C120 C121 C116 109.9(5)
C122 C121 C116 109.8(5)
C120 C121 H121 109.2
C122 C121 H121 109.2
C116 C121 H121 109.2
C121 C122 C123 109.4(5)
C121 C122 H12E 109.8
C123 C122 H12E 109.8
C121 C122 H12F 109.8
C123 C122 H12F 109.8
H12E C122 H12F 108.2
C124 C123 C122 109.2(5)
C124 C123 C117 109.4(5)
C122 C123 C117 109.9(5)
C124 C123 H123 109.4
C122 C123 H123 109.4
C117 C123 H123 109.4
C119 C124 C123 109.7(4)
C119 C124 H12G 109.7
C123 C124 H12G 109.7
C119 C124 H12H 109.7
C123 C124 H12H 109.7
H12G C124 H12H 108.2
C126 C125 C130 120.0
C126 C125 C100 124.6(8)
C130 C125 C100 115.4(8)
F11 C126 C127 118.5(9)
F11 C126 C125 121.5(9)
C127 C126 C125 120.0
F12 C127 C126 120.6(9)
F12 C127 C128 119.4(9)
C126 C127 C128 120.0
F13 C128 C127 121.1(13)
F13 C128 C129 118.8(13)
C127 C128 C129 120.0
F14 C129 C130 125.4(17)
F14 C129 C128 114.4(18)
C130 C129 C128 120.0
F15 C130 C129 118.4(12)
F15 C130 C125 121.4(12)
C129 C130 C125 120.0
C226 C225 C230 120.0
C226 C225 C100 122.3(6)
C230 C225 C100 117.7(6)
F11A C226 C227 118.4(7)
F11A C226 C225 121.5(7)
C227 C226 C225 120.0
F12A C227 C226 120.9(7)
F12A C227 C228 119.1(7)
C226 C227 C228 120.0
F13A C228 C227 118.2(9)
F13A C228 C229 121.8(9)
C227 C228 C229 120.0
F14A C229 C228 123.8(14)
F14A C229 C230 116.1(14)
C228 C229 C230 120.0
F15A C230 C229 119.5(10)
F15A C230 C225 120.4(10)
C229 C230 C225 120.0
C6S C1S C2S 121.0(6)
C6S C1S H1S 119.5
C2S C1S H1S 119.5
C3S C2S C1S 120.4(6)
C3S C2S H2S 119.8
C1S C2S H2S 119.8
C4S C3S C2S 119.5(6)
C4S C3S H3S 120.3
C2S C3S H3S 120.3
C3S C4S C5S 120.1(6)
C3S C4S H4S 119.9
C5S C4S H4S 119.9
C6S C5S C4S 120.4(6)
C6S C5S H5S 119.8
C4S C5S H5S 119.8
C1S C6S C5S 118.5(6)
C1S C6S H6S 120.8
C5S C6S H6S 120.8
C12S C7S C8S 119.2(7)
C12S C7S H7S 120.4
C8S C7S H7S 120.4
C7S C8S C9S 119.7(7)
C7S C8S H8S 120.2
C9S C8S H8S 120.2
C10S C9S C8S 121.1(7)
C10S C9S H9S 119.4
C8S C9S H9S 119.4
C9S C10S C11S 118.4(7)
C9S C10S H10S 120.8
C11S C10S H10S 120.8
C12S C11S C10S 119.7(6)
C12S C11S H11S 120.1
C10S C11S H11S 120.1
C7S C12S C11S 121.5(6)
C7S C12S H12S 119.2
C11S C12S H12S 119.2

loop_
_geom_bond_atom_site_label_1
_geom_bond_atom_site_label_2
_geom_bond_distance
Cr1 N2 2.025(4)
Cr1 N1 2.028(4)
Cr1 Cl1 2.3856(13)
Cr1 Cl2 2.389(2)
Cr1 Cl2A 2.407(9)
Cr2 N3 2.031(4)
Cr2 N4 2.036(4)
Cr2 Cl1 2.3884(13)
Cr2 Cl2A 2.392(9)
Cr2 Cl2 2.406(2)
F1 C31 1.358(5)
F2 C32 1.346(5)
F3 C33 1.352(5)
F4 C34 1.342(5)
F5 C35 1.335(5)
F6 C70 1.348(5)
F7 C69 1.337(5)
F8 C68 1.344(5)
F9 C67 1.338(5)
F10 C66 1.348(5)
N1 C1 1.343(5)
N1 C4 1.395(5)
N2 C9 1.337(6)
N2 C6 1.397(6)
N3 C36 1.340(5)
N3 C39 1.401(5)
N4 C44 1.347(5)
N4 C41 1.404(5)
C1 C2 1.417(6)
C1 C10 1.517(6)
C2 C3 1.362(6)
C2 H2 0.9500
C3 C4 1.416(6)
C3 H3 0.9500
C4 C5 1.397(6)
C5 C6 1.423(6)
C5 C30 1.482(6)
C6 C7 1.411(6)
C7 C8 1.367(7)
C7 H7 0.9500
C8 C9 1.422(7)
C8 H8 0.9500
C9 C20 1.501(8)
C9 C20A 1.571(15)
C10 C11 1.532(6)
C10 C12 1.546(6)
C10 C13 1.547(6)
C11 C16 1.548(6)
C11 H11A 0.9900
C11 H11B 0.9900
C12 C18 1.526(6)
C12 H12A 0.9900
C12 H12B 0.9900
C13 C14 1.538(6)
C13 H13A 0.9900
C13 H13B 0.9900
C14 C15 1.516(7)
C14 C19 1.541(7)
C14 H14 1.0000
C15 C16 1.544(6)
C15 H15A 0.9900
C15 H15B 0.9900
C16 C17 1.520(7)
C16 H16 1.0000
C17 C18 1.516(7)
C17 H17A 0.9900
C17 H17B 0.9900
C18 C19 1.539(7)
C18 H18 1.0000
C19 H19A 0.9900
C19 H19B 0.9900
C20 C22 1.505(15)
C20 C23 1.532(15)
C20 C21 1.548(13)
C21 C26 1.538(9)
C21 H21A 0.9900
C21 H21B 0.9900
C22 C28 1.544(9)
C22 H22A 0.9900
C22 H22B 0.9900
C23 C24 1.541(9)
C23 H23A 0.9900
C23 H23B 0.9900
C24 C29 1.531(10)
C24 C25 1.533(10)
C24 H24 1.0000
C25 C26 1.504(11)
C25 H25A 0.9900
C25 H25B 0.9900
C26 C27 1.529(10)
C26 H26 1.0000
C27 C28 1.531(10)
C27 H27A 0.9900
C27 H27B 0.9900
C28 C29 1.525(10)
C28 H28 1.0000
C29 H29A 0.9900
C29 H29B 0.9900
C20A C22A 1.56(3)
C20A C23A 1.58(3)
C20A C21A 1.60(3)
C21A C26A 1.57(2)
C21A H21C 0.9900
C21A H21D 0.9900
C22A C28A 1.543(17)
C22A H22C 0.9900
C22A H22D 0.9900
C23A C24A 1.533(18)
C23A H23C 0.9900
C23A H23D 0.9900
C24A C29A 1.536(19)
C24A C25A 1.537(19)
C24A H24A 1.0000
C25A C26A 1.52(2)
C25A H25C 0.9900
C25A H25D 0.9900
C26A C27A 1.547(19)
C26A H26A 1.0000
C27A C28A 1.518(17)
C27A H27C 0.9900
C27A H27D 0.9900
C28A C29A 1.523(18)
C28A H28A 1.0000
C29A H29C 0.9900
C29A H29D 0.9900
C30 C31 1.381(6)
C30 C35 1.403(6)
C31 C32 1.372(7)
C32 C33 1.368(7)
C33 C34 1.370(7)
C34 C35 1.358(7)
C36 C37 1.424(6)
C36 C45 1.506(6)
C37 C38 1.355(6)
C37 H37 0.9500
C38 C39 1.406(6)
C38 H38 0.9500
C39 C40 1.403(6)
C40 C41 1.402(6)
C40 C65 1.490(6)
C41 C42 1.413(6)
C42 C43 1.365(6)
C42 H42 0.9500
C43 C44 1.428(6)
C43 H43 0.9500
C44 C55 1.496(6)
C45 C47 1.536(6)
C45 C46 1.537(6)
C45 C48 1.544(6)
C46 C51 1.520(7)
C46 H46A 0.9900
C46 H46B 0.9900
C47 C53 1.541(6)
C47 H47A 0.9900
C47 H47B 0.9900
C48 C49 1.533(7)
C48 H48A 0.9900
C48 H48B 0.9900
C49 C54 1.519(7)
C49 C50 1.544(8)
C49 H49 1.0000
C50 C51 1.525(7)
C50 H50A 0.9900
C50 H50B 0.9900
C51 C52 1.536(7)
C51 H51 1.0000
C52 C53 1.544(7)
C52 H52A 0.9900
C52 H52B 0.9900
C53 C54 1.514(7)
C53 H53 1.0000
C54 H54A 0.9900
C54 H54B 0.9900
C55 C58 1.535(6)
C55 C57 1.539(6)
C55 C56 1.547(6)
C56 C61 1.529(6)
C56 H56A 0.9900
C56 H56B 0.9900
C57 C63 1.539(6)
C57 H57A 0.9900
C57 H57B 0.9900
C58 C59 1.518(6)
C58 H58A 0.9900
C58 H58B 0.9900
C59 C64 1.524(6)
C59 C60 1.543(6)
C59 H59 1.0000
C60 C61 1.538(6)
C60 H60A 0.9900
C60 H60B 0.9900
C61 C62 1.523(6)
C61 H61 1.0000
C62 C63 1.541(6)
C62 H62A 0.9900
C62 H62B 0.9900
C63 C64 1.525(6)
C63 H63 1.0000
C64 H64A 0.9900
C64 H64B 0.9900
C65 C70 1.388(6)
C65 C66 1.398(6)
C66 C67 1.363(6)
C67 C68 1.372(7)
C68 C69 1.385(7)
C69 C70 1.369(7)
Cr3 N6 2.023(4)
Cr3 N5 2.033(4)
Cr3 Cl3 2.3889(13)
Cr3 Cl4 2.4012(13)
Cr4 N7 2.030(3)
Cr4 N8 2.043(4)
Cr4 Cl4 2.3933(13)
Cr4 Cl3 2.4046(13)
F16 C95 1.332(5)
F17 C94 1.341(5)
F18 C93 1.348(5)
F19 C92 1.340(5)
F20 C91 1.350(5)
N5 C96 1.347(5)
N5 C99 1.401(5)
N6 C104 1.355(6)
N6 C101 1.410(6)
N7 C71 1.349(5)
N7 C74 1.393(5)
N8 C79 1.344(5)
N8 C76 1.397(5)
C02G C79 1.505(6)
C02G C042 1.538(6)
C02G C04A 1.538(6)
C02G C03Y 1.545(6)
C03V C04C 1.516(7)
C03V C03Y 1.529(6)
C03V C041 1.533(7)
C03V H03V 1.0000
C03Y H03A 0.9900
C03Y H03B 0.9900
C04A C04B 1.526(7)
C04A H04A 0.9900
C04A H04B 0.9900
C04B C041 1.525(7)
C04B C04J 1.540(8)
C04B H04C 1.0000
C04C C04H 1.508(7)
C04C H04D 0.9900
C04C H04E 0.9900
C04H C04J 1.525(8)
C04H C042 1.552(7)
C04H H04H 1.0000
C04J H04F 0.9900
C04J H04G 0.9900
C041 H04I 0.9900
C041 H04J 0.9900
C042 H04K 0.9900
C042 H04L 0.9900
C71 C72 1.427(6)
C71 C80 1.512(6)
C72 C73 1.371(6)
C72 H72 0.9500
C73 C74 1.411(6)
C73 H73 0.9500
C74 C75 1.410(6)
C75 C76 1.394(6)
C75 C90 1.497(6)
C76 C77 1.411(6)
C77 C78 1.362(6)
C77 H77 0.9500
C78 C79 1.417(6)
C78 H78 0.9500
C80 C82 1.531(6)
C80 C81 1.542(6)
C80 C83 1.542(6)
C81 C86 1.530(6)
C81 H81A 0.9900
C81 H81B 0.9900
C82 C88 1.517(6)
C82 H82A 0.9900
C82 H82B 0.9900
C83 C84 1.542(6)
C83 H83A 0.9900
C83 H83B 0.9900
C84 C85 1.533(6)
C84 C89 1.533(6)
C84 H84 1.0000
C85 C86 1.527(6)
C85 H85A 0.9900
C85 H85B 0.9900
C86 C87 1.532(6)
C86 H86 1.0000
C87 C88 1.530(6)
C87 H87A 0.9900
C87 H87B 0.9900
C88 C89 1.507(6)
C88 H88 1.0000
C89 H89A 0.9900
C89 H89B 0.9900
C90 C91 1.389(6)
C90 C95 1.392(6)
C91 C92 1.362(6)
C92 C93 1.388(6)
C93 C94 1.364(6)
C94 C95 1.368(6)
C96 C97 1.424(6)
C96 C105 1.498(6)
C97 C98 1.376(6)
C97 H97 0.9500
C98 C99 1.413(6)
C98 H98 0.9500
C99 C100 1.398(6)
C100 C101 1.397(6)
C100 C125 1.505(8)
C100 C225 1.537(7)
C101 C102 1.404(6)
C102 C103 1.369(7)
C102 H102 0.9500
C103 C104 1.420(7)
C103 H103 0.9500
C104 C115 1.500(6)
C105 C107 1.539(6)
C105 C106 1.541(6)
C105 C108 1.550(6)
C106 C111 1.529(6)
C106 H10A 0.9900
C106 H10B 0.9900
C107 C113 1.525(6)
C107 H10C 0.9900
C107 H10D 0.9900
C108 C109 1.527(6)
C108 H10E 0.9900
C108 H10F 0.9900
C109 C110 1.522(6)
C109 C114 1.535(6)
C109 H109 1.0000
C110 C111 1.531(6)
C110 H11C 0.9900
C110 H11D 0.9900
C111 C112 1.524(7)
C111 H111 1.0000
C112 C113 1.539(6)
C112 H11E 0.9900
C112 H11F 0.9900
C113 C114 1.526(6)
C113 H113 1.0000
C114 H11G 0.9900
C114 H11H 0.9900
C115 C118 1.519(6)
C115 C116 1.537(6)
C115 C117 1.540(6)
C116 C121 1.532(7)
C116 H11I 0.9900
C116 H11J 0.9900
C117 C123 1.530(7)
C117 H11K 0.9900
C117 H11L 0.9900
C118 C119 1.529(7)
C118 H11M 0.9900
C118 H11N 0.9900
C119 C124 1.501(7)
C119 C120 1.520(8)
C119 H119 1.0000
C120 C121 1.512(8)
C120 H12C 0.9900
C120 H12D 0.9900
C121 C122 1.513(8)
C121 H121 1.0000
C122 C123 1.522(8)
C122 H12E 0.9900
C122 H12F 0.9900
C123 C124 1.515(7)
C123 H123 1.0000
C124 H12G 0.9900
C124 H12H 0.9900
C125 C126 1.3900
C125 C130 1.3900
C126 F11 1.325(9)
C126 C127 1.3900
C127 F12 1.321(9)
C127 C128 1.3900
C128 F13 1.334(10)
C128 C129 1.3900
C129 F14 1.336(11)
C129 C130 1.3900
C130 F15 1.319(10)
C225 C226 1.3900
C225 C230 1.3900
C226 F11A 1.318(7)
C226 C227 1.3900
C227 F12A 1.324(7)
C227 C228 1.3900
C228 F13A 1.341(8)
C228 C229 1.3900
C229 F14A 1.340(10)
C229 C230 1.3900
C230 F15A 1.303(8)
C1S C6S 1.363(8)
C1S C2S 1.376(8)
C1S H1S 0.9500
C2S C3S 1.375(8)
C2S H2S 0.9500
C3S C4S 1.354(8)
C3S H3S 0.9500
C4S C5S 1.397(8)
C4S H4S 0.9500
C5S C6S 1.380(8)
C5S H5S 0.9500
C6S H6S 0.9500
C7S C12S 1.331(8)
C7S C8S 1.362(9)
C7S H7S 0.9500
C8S C9S 1.388(10)
C8S H8S 0.9500
C9S C10S 1.338(9)
C9S H9S 0.9500
C10S C11S 1.384(8)
C10S H10S 0.9500
C11S C12S 1.370(8)
C11S H11S 0.9500
C12S H12S 0.9500

loop_
_geom_torsion_atom_site_label_1
_geom_torsion_atom_site_label_2
_geom_torsion_atom_site_label_3
_geom_torsion_atom_site_label_4
_geom_torsion
C4 N1 C1 C2 -1.1(5)
Cr1 N1 C1 C2 143.1(4)
C4 N1 C1 C10 177.2(4)
Cr1 N1 C1 C10 -38.6(6)
N1 C1 C2 C3 -0.8(5)
C10 C1 C2 C3 -179.0(4)
C1 C2 C3 C4 2.3(5)
C1 N1 C4 C5 -168.6(4)
Cr1 N1 C4 C5 36.2(5)
C1 N1 C4 C3 2.5(5)
Cr1 N1 C4 C3 -152.7(3)
C2 C3 C4 N1 -3.0(5)
C2 C3 C4 C5 167.3(5)
N1 C4 C5 C6 11.4(7)
C3 C4 C5 C6 -157.8(5)
N1 C4 C5 C30 -171.4(4)
C3 C4 C5 C30 19.4(7)
C9 N2 C6 C7 -2.4(5)
Cr1 N2 C6 C7 150.0(3)
C9 N2 C6 C5 167.8(4)
Cr1 N2 C6 C5 -39.8(5)
C4 C5 C6 N2 -9.3(7)
C30 C5 C6 N2 173.5(4)
C4 C5 C6 C7 158.7(5)
C30 C5 C6 C7 -18.5(7)
N2 C6 C7 C8 2.2(5)
C5 C6 C7 C8 -167.0(5)
C6 C7 C8 C9 -1.1(6)
C6 N2 C9 C8 1.7(5)
Cr1 N2 C9 C8 -139.7(4)
C6 N2 C9 C20 -169.3(7)
Cr1 N2 C9 C20 49.3(9)
C6 N2 C9 C20A -179.6(14)
Cr1 N2 C9 C20A 38.9(15)
C7 C8 C9 N2 -0.4(6)
C7 C8 C9 C20 170.2(8)
C7 C8 C9 C20A -178.7(18)
N1 C1 C10 C11 109.8(5)
C2 C1 C10 C11 -72.3(6)
N1 C1 C10 C12 -11.5(6)
C2 C1 C10 C12 166.5(4)
N1 C1 C10 C13 -131.2(4)
C2 C1 C10 C13 46.8(6)
C1 C10 C11 C16 -179.7(4)
C12 C10 C11 C16 -56.9(5)
C13 C10 C11 C16 60.6(5)
C1 C10 C12 C18 -179.5(4)
C11 C10 C12 C18 58.2(5)
C13 C10 C12 C18 -59.2(5)
C1 C10 C13 C14 -179.3(4)
C11 C10 C13 C14 -58.8(5)
C12 C10 C13 C14 59.1(5)
C10 C13 C14 C15 59.8(5)
C10 C13 C14 C19 -60.9(5)
C13 C14 C15 C16 -60.9(5)
C19 C14 C15 C16 59.2(5)
C14 C15 C16 C17 -59.2(5)
C14 C15 C16 C11 61.1(5)
C10 C11 C16 C17 58.6(5)
C10 C11 C16 C15 -61.8(5)
C15 C16 C17 C18 59.1(5)
C11 C16 C17 C18 -59.8(5)
C16 C17 C18 C12 60.4(5)
C16 C17 C18 C19 -59.4(5)
C10 C12 C18 C17 -60.1(5)
C10 C12 C18 C19 60.5(5)
C17 C18 C19 C14 59.2(5)
C12 C18 C19 C14 -60.9(5)
C15 C14 C19 C18 -59.4(5)
C13 C14 C19 C18 61.4(5)
N2 C9 C20 C22 -168.7(6)
C8 C9 C20 C22 21.9(12)
N2 C9 C20 C23 69.8(9)
C8 C9 C20 C23 -99.6(9)
N2 C9 C20 C21 -48.1(12)
C8 C9 C20 C21 142.5(7)
C9 C20 C21 C26 176.8(8)
C22 C20 C21 C26 -60.9(10)
C23 C20 C21 C26 59.9(9)
C9 C20 C22 C28 -179.9(7)
C23 C20 C22 C28 -60.2(8)
C21 C20 C22 C28 59.8(9)
C9 C20 C23 C24 -177.6(7)
C22 C20 C23 C24 60.1(8)
C21 C20 C23 C24 -59.9(9)
C20 C23 C24 C29 -59.1(9)
C20 C23 C24 C25 59.7(8)
C29 C24 C25 C26 58.5(9)
C23 C24 C25 C26 -60.1(8)
C24 C25 C26 C27 -59.3(9)
C24 C25 C26 C21 59.6(8)
C20 C21 C26 C25 -59.4(10)
C20 C21 C26 C27 60.4(10)
C25 C26 C27 C28 59.4(8)
C21 C26 C27 C28 -60.0(8)
C26 C27 C28 C29 -58.9(9)
C26 C27 C28 C22 59.6(7)
C20 C22 C28 C29 59.3(8)
C20 C22 C28 C27 -59.6(8)
C27 C28 C29 C24 59.2(9)
C22 C28 C29 C24 -60.0(8)
C25 C24 C29 C28 -58.6(9)
C23 C24 C29 C28 60.5(9)
N2 C9 C20A C22A 11(3)
C8 C9 C20A C22A -170.8(12)
N2 C9 C20A C23A -115.1(19)
C8 C9 C20A C23A 63(3)
N2 C9 C20A C21A 129.4(16)
C8 C9 C20A C21A -52(3)
C22A C20A C21A C26A -52(2)
C9 C20A C21A C26A -179.8(18)
C23A C20A C21A C26A 56(2)
C9 C20A C22A C28A 173.3(18)
C23A C20A C22A C28A -55(2)
C21A C20A C22A C28A 52(2)
C22A C20A C23A C24A 53(2)
C9 C20A C23A C24A -173.1(18)
C21A C20A C23A C24A -54(2)
C20A C23A C24A C29A -61(2)
C20A C23A C24A C25A 60(2)
C23A C24A C25A C26A -60(2)
C29A C24A C25A C26A 61(2)
C24A C25A C26A C27A -58(2)
C24A C25A C26A C21A 57(2)
C20A C21A C26A C25A -59(2)
C20A C21A C26A C27A 56(2)
C25A C26A C27A C28A 56(2)
C21A C26A C27A C28A -58(2)
C26A C27A C28A C29A -59(2)
C26A C27A C28A C22A 61(2)
C20A C22A C28A C27A -60(2)
C20A C22A C28A C29A 61(2)
C27A C28A C29A C24A 60(2)
C22A C28A C29A C24A -60.5(18)
C23A C24A C29A C28A 61.8(19)
C25A C24A C29A C28A -60(2)
C4 C5 C30 C31 -73.8(6)
C6 C5 C30 C31 103.7(6)
C4 C5 C30 C35 101.9(5)
C6 C5 C30 C35 -80.6(6)
C35 C30 C31 F1 -178.8(4)
C5 C30 C31 F1 -3.0(8)
C35 C30 C31 C32 1.8(8)
C5 C30 C31 C32 177.6(5)
F1 C31 C32 F2 0.4(7)
C30 C31 C32 F2 179.8(5)
F1 C31 C32 C33 -179.9(5)
C30 C31 C32 C33 -0.5(8)
F2 C32 C33 F3 -1.5(8)
C31 C32 C33 F3 178.8(4)
F2 C32 C33 C34 178.9(5)
C31 C32 C33 C34 -0.8(8)
F3 C33 C34 F4 1.5(8)
C32 C33 C34 F4 -179.0(5)
F3 C33 C34 C35 -179.0(4)
C32 C33 C34 C35 0.6(8)
F4 C34 C35 F5 0.2(7)
C33 C34 C35 F5 -179.4(5)
F4 C34 C35 C30 -179.6(4)
C33 C34 C35 C30 0.8(8)
C31 C30 C35 F5 178.3(4)
C5 C30 C35 F5 2.1(7)
C31 C30 C35 C34 -1.9(7)
C5 C30 C35 C34 -178.1(4)
C39 N3 C36 C37 -0.4(5)
Cr2 N3 C36 C37 141.8(4)
C39 N3 C36 C45 176.6(4)
Cr2 N3 C36 C45 -41.1(7)
N3 C36 C37 C38 -1.0(5)
C45 C36 C37 C38 -177.8(4)
C36 C37 C38 C39 1.9(5)
C36 N3 C39 C40 -169.5(4)
Cr2 N3 C39 C40 39.1(5)
C36 N3 C39 C38 1.6(5)
Cr2 N3 C39 C38 -149.9(3)
C37 C38 C39 N3 -2.2(5)
C37 C38 C39 C40 168.0(5)
N3 C39 C40 C41 4.7(7)
C38 C39 C40 C41 -164.4(5)
N3 C39 C40 C65 -178.6(4)
C38 C39 C40 C65 12.3(7)
C39 C40 C41 N4 -5.6(7)
C65 C40 C41 N4 177.6(4)
C39 C40 C41 C42 158.9(5)
C65 C40 C41 C42 -17.9(7)
C44 N4 C41 C40 165.2(4)
Cr2 N4 C41 C40 -37.5(5)
C44 N4 C41 C42 -2.2(5)
Cr2 N4 C41 C42 155.1(3)
C40 C41 C42 C43 -164.2(5)
N4 C41 C42 C43 1.9(5)
C41 C42 C43 C44 -0.9(5)
C41 N4 C44 C43 1.7(5)
Cr2 N4 C44 C43 -147.8(3)
C41 N4 C44 C55 -173.2(4)
Cr2 N4 C44 C55 37.3(6)
C42 C43 C44 N4 -0.5(5)
C42 C43 C44 C55 174.1(4)
N3 C36 C45 C47 -1.7(6)
C37 C36 C45 C47 174.7(4)
N3 C36 C45 C46 120.4(5)
C37 C36 C45 C46 -63.1(6)
N3 C36 C45 C48 -120.7(5)
C37 C36 C45 C48 55.8(6)
C36 C45 C46 C51 177.4(4)
C47 C45 C46 C51 -58.6(5)
C48 C45 C46 C51 58.4(5)
C36 C45 C47 C53 -178.9(4)
C46 C45 C47 C53 58.1(5)
C48 C45 C47 C53 -59.4(5)
C36 C45 C48 C49 -178.9(4)
C47 C45 C48 C49 59.3(5)
C46 C45 C48 C49 -58.7(5)
C45 C48 C49 C54 -59.5(6)
C45 C48 C49 C50 59.3(6)
C54 C49 C50 C51 58.8(6)
C48 C49 C50 C51 -59.5(6)
C45 C46 C51 C50 -60.0(6)
C45 C46 C51 C52 60.3(6)
C49 C50 C51 C46 60.2(6)
C49 C50 C51 C52 -60.0(6)
C46 C51 C52 C53 -60.8(6)
C50 C51 C52 C53 59.6(5)
C45 C47 C53 C54 60.4(6)
C45 C47 C53 C52 -59.5(5)
C51 C52 C53 C54 -58.8(6)
C51 C52 C53 C47 60.2(5)
C47 C53 C54 C49 -60.4(6)
C52 C53 C54 C49 58.9(6)
C48 C49 C54 C53 59.9(6)
C50 C49 C54 C53 -58.4(6)
N4 C44 C55 C58 9.4(6)
C43 C44 C55 C58 -164.5(4)
N4 C44 C55 C57 128.9(4)
C43 C44 C55 C57 -45.1(6)
N4 C44 C55 C56 -112.2(5)
C43 C44 C55 C56 73.8(6)
C44 C55 C56 C61 -179.7(4)
C58 C55 C56 C61 56.9(5)
C57 C55 C56 C61 -59.4(5)
C44 C55 C57 C63 -178.6(4)
C58 C55 C57 C63 -57.0(5)
C56 C55 C57 C63 59.7(5)
C44 C55 C58 C59 177.6(4)
C57 C55 C58 C59 57.1(5)
C56 C55 C58 C59 -58.8(5)
C55 C58 C59 C64 -59.3(5)
C55 C58 C59 C60 60.9(5)
C58 C59 C60 C61 -60.3(5)
C64 C59 C60 C61 60.3(5)
C55 C56 C61 C62 61.2(5)
C55 C56 C61 C60 -59.2(5)
C59 C60 C61 C62 -60.1(5)
C59 C60 C61 C56 60.4(5)
C56 C61 C62 C63 -60.7(5)
C60 C61 C62 C63 60.2(5)
C55 C57 C63 C64 59.2(5)
C55 C57 C63 C62 -60.2(5)
C61 C62 C63 C64 -60.1(5)
C61 C62 C63 C57 59.5(5)
C58 C59 C64 C63 59.1(5)
C60 C59 C64 C63 -60.4(5)
C57 C63 C64 C59 -58.8(5)
C62 C63 C64 C59 59.9(5)
C41 C40 C65 C70 -73.2(6)
C39 C40 C65 C70 109.7(5)
C41 C40 C65 C66 104.9(5)
C39 C40 C65 C66 -72.1(6)
C70 C65 C66 F10 -179.8(4)
C40 C65 C66 F10 2.0(7)
C70 C65 C66 C67 0.5(7)
C40 C65 C66 C67 -177.7(4)
F10 C66 C67 F9 -1.1(6)
C65 C66 C67 F9 178.6(4)
F10 C66 C67 C68 -179.7(4)
C65 C66 C67 C68 -0.1(7)
F9 C67 C68 F8 0.0(7)
C66 C67 C68 F8 178.7(4)
F9 C67 C68 C69 -179.1(4)
C66 C67 C68 C69 -0.4(8)
F8 C68 C69 F7 1.7(8)
C67 C68 C69 F7 -179.1(5)
F8 C68 C69 C70 -178.7(5)
C67 C68 C69 C70 0.4(8)
F7 C69 C70 F6 -0.3(8)
C68 C69 C70 F6 -179.8(5)
F7 C69 C70 C65 179.6(5)
C68 C69 C70 C65 0.1(8)
C66 C65 C70 F6 179.3(4)
C40 C65 C70 F6 -2.4(7)
C66 C65 C70 C69 -0.5(7)
C40 C65 C70 C69 177.7(5)
C04C C03V C03Y C02G 59.3(5)
C041 C03V C03Y C02G -61.7(5)
C79 C02G C03Y C03V -179.8(4)
C042 C02G C03Y C03V -58.5(5)
C04A C02G C03Y C03V 60.1(5)
C79 C02G C04A C04B 179.5(4)
C042 C02G C04A C04B 58.9(5)
C03Y C02G C04A C04B -59.1(5)
C02G C04A C04B C041 60.1(6)
C02G C04A C04B C04J -59.9(6)
C03Y C03V C04C C04H -60.9(5)
C041 C03V C04C C04H 60.2(6)
C03V C04C C04H C04J -58.3(6)
C03V C04C C04H C042 60.6(6)
C04C C04H C04J C04B 58.0(6)
C042 C04H C04J C04B -60.9(6)
C041 C04B C04J C04H -59.6(6)
C04A C04B C04J C04H 61.4(6)
C04A C04B C041 C03V -59.2(6)
C04J C04B C041 C03V 60.6(6)
C04C C03V C041 C04B -61.2(6)
C03Y C03V C041 C04B 59.9(6)
C79 C02G C042 C04H -178.6(4)
C04A C02G C042 C04H -58.3(5)
C03Y C02G C042 C04H 59.1(5)
C04C C04H C042 C02G -60.4(6)
C04J C04H C042 C02G 59.4(6)
C74 N7 C71 C72 -2.9(5)
Cr4 N7 C71 C72 140.6(4)
C74 N7 C71 C80 171.9(4)
Cr4 N7 C71 C80 -44.5(6)
N7 C71 C72 C73 1.0(5)
C80 C71 C72 C73 -173.4(4)
C71 C72 C73 C74 1.3(5)
C71 N7 C74 C75 -166.8(4)
Cr4 N7 C74 C75 40.6(5)
C71 N7 C74 C73 3.8(5)
Cr4 N7 C74 C73 -148.9(3)
C72 C73 C74 N7 -3.1(5)
C72 C73 C74 C75 166.5(5)
N7 C74 C75 C76 4.9(7)
C73 C74 C75 C76 -163.5(5)
N7 C74 C75 C90 -177.6(4)
C73 C74 C75 C90 13.9(7)
C74 C75 C76 N8 -8.7(7)
C90 C75 C76 N8 173.9(4)
C74 C75 C76 C77 159.6(5)
C90 C75 C76 C77 -17.8(7)
C79 N8 C76 C75 167.6(4)
Cr4 N8 C76 C75 -34.0(5)
C79 N8 C76 C77 -2.7(5)
Cr4 N8 C76 C77 155.7(3)
C75 C76 C77 C78 -166.0(5)
N8 C76 C77 C78 3.5(5)
C76 C77 C78 C79 -2.9(5)
C76 N8 C79 C78 0.9(5)
Cr4 N8 C79 C78 -149.3(4)
C76 N8 C79 C02G -175.5(4)
Cr4 N8 C79 C02G 34.3(7)
C77 C78 C79 N8 1.3(6)
C77 C78 C79 C02G 177.6(4)
C042 C02G C79 N8 -114.7(5)
C04A C02G C79 N8 124.9(5)
C03Y C02G C79 N8 5.9(6)
C042 C02G C79 C78 69.4(6)
C04A C02G C79 C78 -50.9(6)
C03Y C02G C79 C78 -170.0(4)
N7 C71 C80 C82 -2.9(6)
C72 C71 C80 C82 170.9(4)
N7 C71 C80 C81 119.2(4)
C72 C71 C80 C81 -67.0(6)
N7 C71 C80 C83 -122.5(4)
C72 C71 C80 C83 51.3(6)
C71 C80 C81 C86 178.4(4)
C82 C80 C81 C86 -57.8(5)
C83 C80 C81 C86 59.9(5)
C71 C80 C82 C88 -176.7(4)
C81 C80 C82 C88 59.2(5)
C83 C80 C82 C88 -57.6(5)
C71 C80 C83 C84 178.5(4)
C82 C80 C83 C84 57.2(5)
C81 C80 C83 C84 -60.3(5)
C80 C83 C84 C85 60.6(5)
C80 C83 C84 C89 -58.4(5)
C89 C84 C85 C86 59.3(5)
C83 C84 C85 C86 -59.4(5)
C84 C85 C86 C81 60.3(5)
C84 C85 C86 C87 -60.6(5)
C80 C81 C86 C85 -61.0(5)
C80 C81 C86 C87 59.7(5)
C85 C86 C87 C88 60.2(5)
C81 C86 C87 C88 -60.7(5)
C80 C82 C88 C89 60.1(5)
C80 C82 C88 C87 -61.3(5)
C86 C87 C88 C89 -60.1(5)
C86 C87 C88 C82 61.0(5)
C82 C88 C89 C84 -60.8(5)
C87 C88 C89 C84 59.7(5)
C85 C84 C89 C88 -58.8(5)
C83 C84 C89 C88 59.7(5)
C76 C75 C90 C91 73.1(6)
C74 C75 C90 C91 -104.6(5)
C76 C75 C90 C95 -104.3(5)
C74 C75 C90 C95 77.9(5)
C95 C90 C91 F20 179.1(4)
C75 C90 C91 F20 1.6(7)
C95 C90 C91 C92 -2.3(7)
C75 C90 C91 C92 -179.8(4)
F20 C91 C92 F19 0.2(6)
C90 C91 C92 F19 -178.5(4)
F20 C91 C92 C93 -178.8(4)
C90 C91 C92 C93 2.5(7)
F19 C92 C93 F18 1.1(7)
C91 C92 C93 F18 -179.8(4)
F19 C92 C93 C94 179.2(4)
C91 C92 C93 C94 -1.8(7)
F18 C93 C94 F17 -2.4(7)
C92 C93 C94 F17 179.6(4)
F18 C93 C94 C95 179.1(4)
C92 C93 C94 C95 1.1(7)
F17 C94 C95 F16 -0.4(7)
C93 C94 C95 F16 178.1(4)
F17 C94 C95 C90 -179.5(4)
C93 C94 C95 C90 -0.9(7)
C91 C90 C95 F16 -177.6(4)
C75 C90 C95 F16 0.1(6)
C91 C90 C95 C94 1.5(7)
C75 C90 C95 C94 179.1(4)
C99 N5 C96 C97 -2.6(5)
Cr3 N5 C96 C97 132.7(4)
C99 N5 C96 C105 171.8(4)
Cr3 N5 C96 C105 -52.9(6)
N5 C96 C97 C98 1.8(5)
C105 C96 C97 C98 -172.2(4)
C96 C97 C98 C99 -0.3(5)
C96 N5 C99 C100 -168.4(4)
Cr3 N5 C99 C100 45.0(5)
C96 N5 C99 C98 2.5(5)
Cr3 N5 C99 C98 -144.1(3)
C97 C98 C99 C100 168.6(5)
C97 C98 C99 N5 -1.3(5)
N5 C99 C100 C101 3.1(7)
C98 C99 C100 C101 -165.6(5)
N5 C99 C100 C125 -179.1(6)
C98 C99 C100 C125 12.1(9)
N5 C99 C100 C225 -178.7(5)
C98 C99 C100 C225 12.6(8)
C99 C100 C101 C102 157.7(5)
C125 C100 C101 C102 -20.1(8)
C225 C100 C101 C102 -20.4(8)
C99 C100 C101 N6 -11.9(7)
C125 C100 C101 N6 170.3(6)
C225 C100 C101 N6 170.0(5)
C104 N6 C101 C100 168.5(4)
Cr3 N6 C101 C100 -31.1(5)
C104 N6 C101 C102 -2.9(5)
Cr3 N6 C101 C102 157.5(3)
C100 C101 C102 C103 -167.6(5)
N6 C101 C102 C103 3.1(5)
C101 C102 C103 C104 -2.1(5)
C101 N6 C104 C103 1.6(5)
Cr3 N6 C104 C103 -150.5(4)
C101 N6 C104 C115 -176.8(4)
Cr3 N6 C104 C115 31.0(7)
C102 C103 C104 N6 0.3(5)
C102 C103 C104 C115 178.7(4)
N5 C96 C105 C107 3.4(6)
C97 C96 C105 C107 176.6(4)
N5 C96 C105 C106 125.7(5)
C97 C96 C105 C106 -61.1(6)
N5 C96 C105 C108 -114.9(5)
C97 C96 C105 C108 58.3(6)
C96 C105 C106 C111 178.1(4)
C107 C105 C106 C111 -58.0(5)
C108 C105 C106 C111 58.6(5)
C96 C105 C107 C113 -178.1(4)
C106 C105 C107 C113 58.0(5)
C108 C105 C107 C113 -59.2(5)
C96 C105 C108 C109 -179.4(4)
C107 C105 C108 C109 59.7(5)
C106 C105 C108 C109 -57.7(5)
C105 C108 C109 C110 59.4(5)
C105 C108 C109 C114 -61.1(5)
C108 C109 C110 C111 -60.4(5)
C114 C109 C110 C111 59.2(5)
C105 C106 C111 C112 60.3(5)
C105 C106 C111 C110 -60.8(5)
C109 C110 C111 C112 -59.7(5)
C109 C110 C111 C106 60.9(5)
C106 C111 C112 C113 -60.8(5)
C110 C111 C112 C113 59.5(5)
C105 C107 C113 C114 60.9(5)
C105 C107 C113 C112 -59.9(5)
C111 C112 C113 C107 60.7(5)
C111 C112 C113 C114 -59.7(5)
C107 C113 C114 C109 -60.8(5)
C112 C113 C114 C109 59.7(5)
C110 C109 C114 C113 -59.5(5)
C108 C109 C114 C113 60.8(5)
N6 C104 C115 C118 9.8(6)
C103 C104 C115 C118 -168.4(5)
N6 C104 C115 C116 -111.5(5)
C103 C104 C115 C116 70.3(6)
N6 C104 C115 C117 129.8(5)
C103 C104 C115 C117 -48.3(6)
C104 C115 C116 C121 -177.8(5)
C118 C115 C116 C121 58.5(6)
C117 C115 C116 C121 -59.0(6)
C104 C115 C117 C123 178.2(4)
C118 C115 C117 C123 -59.0(6)
C116 C115 C117 C123 58.8(6)
C104 C115 C118 C119 179.5(4)
C116 C115 C118 C119 -58.7(5)
C117 C115 C118 C119 59.1(5)
C115 C118 C119 C124 -60.4(6)
C115 C118 C119 C120 60.0(6)
C124 C119 C120 C121 60.2(6)
C118 C119 C120 C121 -60.1(6)
C119 C120 C121 C122 -60.2(6)
C119 C120 C121 C116 60.4(6)
C115 C116 C121 C120 -60.0(6)
C115 C116 C121 C122 60.4(6)
C120 C121 C122 C123 60.4(6)
C116 C121 C122 C123 -60.3(7)
C121 C122 C123 C124 -59.8(6)
C121 C122 C123 C117 60.2(6)
C115 C117 C123 C124 60.1(6)
C115 C117 C123 C122 -59.8(6)
C120 C119 C124 C123 -60.1(6)
C118 C119 C124 C123 60.2(6)
C122 C123 C124 C119 59.8(6)
C117 C123 C124 C119 -60.5(6)
C101 C100 C125 C126 74.4(11)
C99 C100 C125 C126 -103.5(10)
C101 C100 C125 C130 -104.4(7)
C99 C100 C125 C130 77.6(8)
C130 C125 C126 F11 178.8(11)
C100 C125 C126 F11 0.0(13)
C130 C125 C126 C127 0.0
C100 C125 C126 C127 -178.8(12)
F11 C126 C127 F12 0.5(13)
C125 C126 C127 F12 179.3(12)
F11 C126 C127 C128 -178.8(11)
C125 C126 C127 C128 0.0
F12 C127 C128 F13 0.0(15)
C126 C127 C128 F13 179.4(14)
F12 C127 C128 C129 -179.3(12)
C126 C127 C128 C129 0.0
F13 C128 C129 F14 -3(2)
C127 C128 C129 F14 176.1(19)
F13 C128 C129 C130 -179.4(13)
C127 C128 C129 C130 0.0
F14 C129 C130 F15 -1(2)
C128 C129 C130 F15 174.4(15)
F14 C129 C130 C125 -176(2)
C128 C129 C130 C125 0.0
C126 C125 C130 F15 -174.2(15)
C100 C125 C130 F15 4.7(12)
C126 C125 C130 C129 0.0
C100 C125 C130 C129 178.9(11)
C101 C100 C225 C226 94.8(8)
C99 C100 C225 C226 -83.5(8)
C101 C100 C225 C230 -84.3(7)
C99 C100 C225 C230 97.3(6)
C230 C225 C226 F11A 177.4(8)
C100 C225 C226 F11A -1.8(9)
C230 C225 C226 C227 0.0
C100 C225 C226 C227 -179.1(8)
F11A C226 C227 F12A -0.4(10)
C225 C226 C227 F12A 177.1(9)
F11A C226 C227 C228 -177.5(8)
C225 C226 C227 C228 0.0
F12A C227 C228 F13A 2.9(12)
C226 C227 C228 F13A -179.9(11)
F12A C227 C228 C229 -177.1(9)
C226 C227 C228 C229 0.0
F13A C228 C229 F14A 2.8(19)
C227 C228 C229 F14A -177.1(17)
F13A C228 C229 C230 179.9(11)
C227 C228 C229 C230 0.0
F14A C229 C230 F15A 1.7(16)
C228 C229 C230 F15A -175.6(11)
F14A C229 C230 C225 177.3(16)
C228 C229 C230 C225 0.0
C226 C225 C230 F15A 175.6(12)
C100 C225 C230 F15A -5.3(10)
C226 C225 C230 C229 0.0
C100 C225 C230 C229 179.2(8)
C6S C1S C2S C3S 1.3(10)
C1S C2S C3S C4S 0.2(10)
C2S C3S C4S C5S -2.4(10)
C3S C4S C5S C6S 3.2(10)
C2S C1S C6S C5S -0.6(11)
C4S C5S C6S C1S -1.6(11)
C12S C7S C8S C9S 4.5(12)
C7S C8S C9S C10S -3.9(14)
C8S C9S C10S C11S 3.5(12)
C9S C10S C11S C12S -3.7(10)
C8S C7S C12S C11S -4.8(11)
C10S C11S C12S C7S 4.5(10)
